data_7718904
loop_
_publ_author_name
'Anzai, Togo'
'Sugamata, Koh'
'Morisako, Shogo'
'Sasamori, Takahiro'

_publ_section_title
;
 Structural characterization of a dicoordinated bis(ferrocenyl)aluminum
 cation.
;
_journal_issue 27
_journal_name_full 'Dalton transactions (Cambridge, England : 2003)'
_journal_page_first 10667
_journal_page_last 10672
_journal_paper_doi 10.1039/d5dt00966a
_journal_volume 54
_journal_year 2025
_chemical_formula_moiety 'C76 H98 Al Fe2, C24 B F20'
_chemical_formula_sum 'C100 H98 Al B F20 Fe2'
_chemical_formula_weight 1829.27
_space_group_crystal_system triclinic
_space_group_IT_number 2
_space_group_name_Hall '-P 1'
_space_group_name_H-M_alt 'P -1'
_atom_sites_solution_hydrogens geom
_audit_block_doi 10.5517/ccdc.csd.cc2myr1d
_audit_creation_method SHELXL-2018/1
_audit_update_record
;
2025-04-06 deposited with the CCDC.	2025-06-13 downloaded from the CCDC.
;
_cell_angle_alpha 100.303(2)
_cell_angle_beta 103.336(2)
_cell_angle_gamma 93.648(3)
_cell_formula_units_Z 2
_cell_length_a 13.4913(4)
_cell_length_b 14.3835(5)
_cell_length_c 24.4170(7)
_cell_measurement_reflns_used 26537
_cell_measurement_temperature 103(2)
_cell_measurement_theta_max 28.7090
_cell_measurement_theta_min 1.8350
_cell_volume 4508.8(3)
_computing_cell_refinement 'CrysAlisPro 1.171.43.90 (Rigaku Oxford Diffraction, 2023)'
_computing_data_collection 'APEX2 (Bruker AXS, 2006)'
_computing_data_reduction 'CrysAlisPro 1.171.43.90 (Rigaku Oxford Diffraction, 2023)'
_computing_molecular_graphics 'Yadokari-XG 2011 (Wakita Nemoto et al., 2011)'
_computing_publication_material 'Yadokari-XG 2011 (Wakita Nemoto et al., 2011)'
_computing_structure_refinement 'SHELXL-2018/1 (Sheldrick, 2018)'
_computing_structure_solution 'SHELXT-2018/1 (Sheldrick, 2018)'
_diffrn_ambient_temperature 103(2)
_diffrn_detector_area_resol_mean 8.333
_diffrn_measured_fraction_theta_full 0.998
_diffrn_measured_fraction_theta_max 0.998
_diffrn_measurement_device_type 'Bruker APEXII CCD area detector'
_diffrn_measurement_method 'phi and omega scans'
_diffrn_radiation_monochromator 'Bruker Helios multilayer confocal mirror'
_diffrn_radiation_source 'Incoatec ImS'
_diffrn_radiation_type MoK\a
_diffrn_radiation_wavelength 0.71073
_diffrn_reflns_av_R_equivalents 0.1474
_diffrn_reflns_av_unetI/netI 0.1433
_diffrn_reflns_Laue_measured_fraction_full 0.998
_diffrn_reflns_Laue_measured_fraction_max 0.998
_diffrn_reflns_limit_h_max 16
_diffrn_reflns_limit_h_min -16
_diffrn_reflns_limit_k_max 17
_diffrn_reflns_limit_k_min -17
_diffrn_reflns_limit_l_max 29
_diffrn_reflns_limit_l_min -29
_diffrn_reflns_number 66172
_diffrn_reflns_point_group_measured_fraction_full 0.998
_diffrn_reflns_point_group_measured_fraction_max 0.998
_diffrn_reflns_theta_full 25.242
_diffrn_reflns_theta_max 25.499
_diffrn_reflns_theta_min 1.749
_exptl_absorpt_coefficient_mu 0.419
_exptl_absorpt_correction_T_max 0.992
_exptl_absorpt_correction_T_min 0.959
_exptl_absorpt_correction_type multi-scan
_exptl_absorpt_process_details
;
CrysAlisPro 1.171.43.90 (Rigaku Oxford Diffraction, 2023)
Empirical absorption correction using spherical harmonics,
implemented in SCALE3 ABSPACK scaling algorithm.
;
_exptl_crystal_colour orange
_exptl_crystal_density_diffrn 1.347
_exptl_crystal_description prism
_exptl_crystal_F_000 1896
_exptl_crystal_size_max 0.100
_exptl_crystal_size_mid 0.050
_exptl_crystal_size_min 0.020
_refine_diff_density_max 0.504
_refine_diff_density_min -0.444
_refine_diff_density_rms 0.094
_refine_ls_extinction_method none
_refine_ls_goodness_of_fit_ref 1.100
_refine_ls_hydrogen_treatment constr
_refine_ls_matrix_type full
_refine_ls_number_parameters 1166
_refine_ls_number_reflns 16766
_refine_ls_number_restraints 48
_refine_ls_restrained_S_all 1.098
_refine_ls_R_factor_all 0.1693
_refine_ls_R_factor_gt 0.0883
_refine_ls_shift/su_max 0.010
_refine_ls_shift/su_mean 0.000
_refine_ls_structure_factor_coef Fsqd
_refine_ls_weighting_details 'w=1/[\s^2^(Fo^2^)+12.3369P] where P=(Fo^2^+2Fc^2^)/3'
_refine_ls_weighting_scheme calc
_refine_ls_wR_factor_gt 0.1087
_refine_ls_wR_factor_ref 0.1303
_reflns_Friedel_coverage 0.000
_reflns_number_gt 9756
_reflns_number_total 16766
_reflns_threshold_expression 'I > 2\s(I)'
_cod_data_source_file d5dt00966a3.cif
_cod_data_source_block compound1
_cod_depositor_comments 'Adding full bibliography for 7718900--7718905.cif.'
_cod_original_cell_volume 4508.8(2)
_cod_database_code 7718904
_shelx_shelxl_version_number 2018/1
_shelx_space_group_comment
;
The symmetry employed for this shelxl refinement is uniquely defined
by the following loop, which should always be used as a source of
symmetry information in preference to the above space-group names.
They are only intended as comments.
;
_shelx_estimated_absorpt_t_min 0.959
_shelx_estimated_absorpt_t_max 0.992

loop_
_space_group_symop_operation_xyz
'x, y, z'
'-x, -y, -z'

loop_
_atom_site_label
_atom_site_type_symbol
_atom_site_fract_x
_atom_site_fract_y
_atom_site_fract_z
_atom_site_U_iso_or_equiv
_atom_site_adp_type
_atom_site_occupancy
_atom_site_site_symmetry_order
_atom_site_calc_flag
_atom_site_refinement_flags_posn
_atom_site_refinement_flags_adp
_atom_site_refinement_flags_occupancy
_atom_site_disorder_assembly
_atom_site_disorder_group
Al1 Al 0.54357(11) 0.45807(11) 0.73402(7) 0.0165(4) Uani 1 1 d . . . . .
Fe1 Fe 0.52265(6) 0.28269(5) 0.75002(3) 0.01576(19) Uani 1 1 d . . . . .
Fe2 Fe 0.68446(5) 0.59751(5) 0.74253(3) 0.01555(19) Uani 1 1 d . . . . .
C1 C 0.4441(4) 0.3988(3) 0.7656(2) 0.0140(12) Uani 1 1 d . . . . .
C2 C 0.4840(4) 0.3666(4) 0.8186(2) 0.0149(12) Uani 1 1 d . . . . .
C3 C 0.4442(4) 0.2711(4) 0.8125(2) 0.0167(12) Uani 1 1 d . . . . .
H1 H 0.459875 0.232868 0.840661 0.020 Uiso 1 1 calc R U . . .
C4 C 0.3768(4) 0.2422(4) 0.7573(2) 0.0159(12) Uani 1 1 d . . . . .
H2 H 0.338489 0.181468 0.742676 0.019 Uiso 1 1 calc R U . . .
C5 C 0.3755(4) 0.3182(4) 0.7269(2) 0.0141(12) Uani 1 1 d . . . . .
C6 C 0.6400(4) 0.3052(4) 0.7103(2) 0.0217(13) Uani 1 1 d . . . . .
H3 H 0.661639 0.362952 0.700654 0.026 Uiso 1 1 calc R U . . .
C7 C 0.6789(4) 0.2740(4) 0.7629(2) 0.0220(13) Uani 1 1 d . . . . .
H4 H 0.730862 0.308094 0.794679 0.026 Uiso 1 1 calc R U . . .
C8 C 0.6271(4) 0.1842(4) 0.7595(2) 0.0231(13) Uani 1 1 d . . . . .
H5 H 0.638188 0.147134 0.788468 0.028 Uiso 1 1 calc R U . . .
C9 C 0.5552(4) 0.1585(4) 0.7050(2) 0.0264(14) Uani 1 1 d . . . . .
H6 H 0.510331 0.101217 0.691309 0.032 Uiso 1 1 calc R U . . .
C10 C 0.5620(4) 0.2326(4) 0.6749(2) 0.0222(13) Uani 1 1 d . . . . .
H7 H 0.521957 0.234331 0.637667 0.027 Uiso 1 1 calc R U . . .
C11 C 0.5575(4) 0.4221(4) 0.8712(2) 0.0145(12) Uani 1 1 d . . . . .
C12 C 0.5436(4) 0.5160(4) 0.8932(2) 0.0188(12) Uani 1 1 d . . . . .
H8 H 0.488173 0.544527 0.873531 0.023 Uiso 1 1 calc R U . . .
C13 C 0.6100(4) 0.5682(4) 0.9435(2) 0.0181(12) Uani 1 1 d . . . . .
C14 C 0.6925(4) 0.5234(4) 0.9699(2) 0.0211(13) Uani 1 1 d . . . . .
H9 H 0.738947 0.558045 1.003897 0.025 Uiso 1 1 calc R U . . .
C15 C 0.7093(4) 0.4316(4) 0.9489(2) 0.0182(12) Uani 1 1 d . . . . .
C16 C 0.6398(4) 0.3812(4) 0.8995(2) 0.0174(12) Uani 1 1 d . . . . .
H10 H 0.648895 0.317445 0.884704 0.021 Uiso 1 1 calc R U . . .
C17 C 0.5926(4) 0.6681(4) 0.9710(2) 0.0227(13) Uani 1 1 d . . . . .
C18 C 0.6935(4) 0.7354(4) 0.9880(2) 0.0273(14) Uani 1 1 d . . . . .
H11 H 0.745006 0.711012 1.015564 0.041 Uiso 1 1 calc R U . . .
H12 H 0.680997 0.799017 1.005489 0.041 Uiso 1 1 calc R U . . .
H13 H 0.718343 0.738944 0.953649 0.041 Uiso 1 1 calc R U . . .
C19 C 0.5115(4) 0.7106(4) 0.9308(2) 0.0290(15) Uani 1 1 d . . . . .
H14 H 0.532141 0.712210 0.895040 0.043 Uiso 1 1 calc R U . . .
H15 H 0.504722 0.775297 0.949411 0.043 Uiso 1 1 calc R U . . .
H16 H 0.445595 0.671346 0.922263 0.043 Uiso 1 1 calc R U . . .
C20 C 0.5545(4) 0.6600(4) 1.0251(2) 0.0276(14) Uani 1 1 d . . . . .
H17 H 0.492113 0.615258 1.014254 0.041 Uiso 1 1 calc R U . . .
H18 H 0.539722 0.722527 1.042759 0.041 Uiso 1 1 calc R U . . .
H19 H 0.607644 0.636897 1.052494 0.041 Uiso 1 1 calc R U . . .
C21 C 0.8017(4) 0.3829(4) 0.9769(2) 0.0294(15) Uani 1 1 d . . . . .
C22 C 0.8667(4) 0.3558(5) 0.9330(2) 0.0442(19) Uani 1 1 d . . . . .
H20 H 0.927146 0.327870 0.951152 0.066 Uiso 1 1 calc R U . . .
H21 H 0.888668 0.412842 0.920284 0.066 Uiso 1 1 calc R U . . .
H22 H 0.825577 0.309491 0.899833 0.066 Uiso 1 1 calc R U . . .
C23 C 0.7616(5) 0.2922(4) 0.9937(2) 0.0374(16) Uani 1 1 d . . . . .
H23 H 0.720653 0.248447 0.959291 0.056 Uiso 1 1 calc R U . . .
H24 H 0.718908 0.308913 1.020752 0.056 Uiso 1 1 calc R U . . .
H25 H 0.819662 0.261441 1.011922 0.056 Uiso 1 1 calc R U . . .
C24 C 0.8702(4) 0.4474(4) 1.0303(2) 0.0365(16) Uani 1 1 d . . . . .
H26 H 0.830436 0.464729 1.058750 0.055 Uiso 1 1 calc R U . . .
H27 H 0.896908 0.505102 1.019956 0.055 Uiso 1 1 calc R U . . .
H28 H 0.927506 0.413946 1.046554 0.055 Uiso 1 1 calc R U . . .
C25 C 0.3193(3) 0.3104(3) 0.6660(2) 0.0126(11) Uani 1 1 d . . . . .
C26 C 0.3058(3) 0.3892(4) 0.6399(2) 0.0153(12) Uani 1 1 d . . . . .
H29 H 0.331974 0.450644 0.662242 0.018 Uiso 1 1 calc R U . . .
C27 C 0.2557(3) 0.3811(4) 0.5824(2) 0.0144(12) Uani 1 1 d . . . . .
C28 C 0.2182(4) 0.2891(4) 0.5505(2) 0.0175(12) Uani 1 1 d . . . . .
H30 H 0.185120 0.281684 0.510952 0.021 Uiso 1 1 calc R U . . .
C29 C 0.2278(3) 0.2084(4) 0.5747(2) 0.0134(12) Uani 1 1 d . . . . .
C30 C 0.2786(4) 0.2216(4) 0.6325(2) 0.0166(12) Uani 1 1 d . . . . .
H31 H 0.285741 0.167511 0.649837 0.020 Uiso 1 1 calc R U . . .
C31 C 0.2421(4) 0.4658(4) 0.5526(2) 0.0160(12) Uani 1 1 d . . . . .
C32 C 0.3119(4) 0.4634(4) 0.5108(2) 0.0237(13) Uani 1 1 d . . . . .
H32 H 0.383793 0.473160 0.532534 0.036 Uiso 1 1 calc R U . . .
H33 H 0.297976 0.513898 0.488864 0.036 Uiso 1 1 calc R U . . .
H34 H 0.298438 0.401559 0.484363 0.036 Uiso 1 1 calc R U . . .
C33 C 0.1307(4) 0.4630(4) 0.5169(2) 0.0244(14) Uani 1 1 d . . . . .
H35 H 0.114018 0.406001 0.486363 0.037 Uiso 1 1 calc R U . . .
H36 H 0.124089 0.519727 0.499848 0.037 Uiso 1 1 calc R U . . .
H37 H 0.083547 0.461643 0.541929 0.037 Uiso 1 1 calc R U . . .
C34 C 0.2680(4) 0.5615(3) 0.5954(2) 0.0199(13) Uani 1 1 d . . . . .
H38 H 0.225629 0.563177 0.623142 0.030 Uiso 1 1 calc R U . . .
H39 H 0.254402 0.613360 0.574572 0.030 Uiso 1 1 calc R U . . .
H40 H 0.340579 0.568830 0.615806 0.030 Uiso 1 1 calc R U . . .
C35 C 0.1840(4) 0.1079(4) 0.5409(2) 0.0189(12) Uani 1 1 d . . . . .
C36 C 0.0984(4) 0.0712(4) 0.5663(2) 0.0250(14) Uani 1 1 d . . . . .
H41 H 0.125128 0.074889 0.607599 0.037 Uiso 1 1 calc R U . . .
H42 H 0.073940 0.005033 0.547420 0.037 Uiso 1 1 calc R U . . .
H43 H 0.041534 0.110367 0.560056 0.037 Uiso 1 1 calc R U . . .
C37 C 0.2674(4) 0.0399(4) 0.5468(2) 0.0239(13) Uani 1 1 d . . . . .
H44 H 0.321760 0.060564 0.529656 0.036 Uiso 1 1 calc R U . . .
H45 H 0.237408 -0.024623 0.527017 0.036 Uiso 1 1 calc R U . . .
H46 H 0.296304 0.040373 0.587582 0.036 Uiso 1 1 calc R U . . .
C38 C 0.1394(4) 0.1060(4) 0.4765(2) 0.0223(13) Uani 1 1 d . . . . .
H47 H 0.081993 0.144746 0.472046 0.033 Uiso 1 1 calc R U . . .
H48 H 0.115249 0.040363 0.456398 0.033 Uiso 1 1 calc R U . . .
H49 H 0.192678 0.131709 0.460308 0.033 Uiso 1 1 calc R U . . .
C39 C 0.5462(4) 0.5450(4) 0.6838(2) 0.0153(12) Uani 1 1 d . . . . .
C40 C 0.6293(4) 0.5430(3) 0.6550(2) 0.0154(12) Uani 1 1 d . . . . .
C41 C 0.6784(4) 0.6364(3) 0.6643(2) 0.0161(12) Uani 1 1 d . . . . .
H50 H 0.735614 0.654048 0.650354 0.019 Uiso 1 1 calc R U . . .
C42 C 0.6285(4) 0.6990(4) 0.6976(2) 0.0162(12) Uani 1 1 d . . . . .
H51 H 0.646848 0.765622 0.709944 0.019 Uiso 1 1 calc R U . . .
C43 C 0.5458(4) 0.6457(4) 0.7098(2) 0.0141(12) Uani 1 1 d . . . . .
C44 C 0.7234(4) 0.5314(4) 0.8125(2) 0.0232(13) Uani 1 1 d . . . . .
H52 H 0.685525 0.478797 0.819609 0.028 Uiso 1 1 calc R U . . .
C45 C 0.8020(4) 0.5274(4) 0.7817(2) 0.0222(13) Uani 1 1 d . . . . .
H53 H 0.825129 0.471049 0.764421 0.027 Uiso 1 1 calc R U . . .
C46 C 0.8392(4) 0.6210(4) 0.7813(2) 0.0261(14) Uani 1 1 d . . . . .
H54 H 0.891592 0.638418 0.763722 0.031 Uiso 1 1 calc R U . . .
C47 C 0.7848(4) 0.6848(4) 0.8116(2) 0.0253(14) Uani 1 1 d . . . . .
H55 H 0.794682 0.752266 0.817953 0.030 Uiso 1 1 calc R U . . .
C48 C 0.7129(4) 0.6297(4) 0.8307(2) 0.0250(14) Uani 1 1 d . . . . .
H56 H 0.665987 0.654038 0.851784 0.030 Uiso 1 1 calc R U . . .
C49 C 0.6623(4) 0.4593(3) 0.6214(2) 0.0128(11) Uani 1 1 d . . . . .
C50 C 0.5929(4) 0.3929(3) 0.5792(2) 0.0148(12) Uani 1 1 d . . . . .
H57 H 0.521495 0.397994 0.573343 0.018 Uiso 1 1 calc R U . . .
C51 C 0.6267(4) 0.3192(4) 0.5455(2) 0.0145(12) Uani 1 1 d . . . . .
C52 C 0.7310(4) 0.3101(3) 0.5568(2) 0.0148(12) Uani 1 1 d . . . . .
H58 H 0.754462 0.258800 0.534662 0.018 Uiso 1 1 calc R U . . .
C53 C 0.8027(4) 0.3745(4) 0.5998(2) 0.0159(12) Uani 1 1 d . . . . .
C54 C 0.7675(4) 0.4498(4) 0.6307(2) 0.0156(12) Uani 1 1 d . . . . .
H59 H 0.815261 0.495987 0.658674 0.019 Uiso 1 1 calc R U . . .
C55 C 0.5503(4) 0.2521(4) 0.4945(2) 0.0150(12) Uani 1 1 d . . . . .
C56 C 0.4631(4) 0.2066(4) 0.5150(2) 0.0222(13) Uani 1 1 d . . . . .
H60 H 0.431703 0.256578 0.535866 0.033 Uiso 1 1 calc R U . . .
H61 H 0.490528 0.164061 0.540595 0.033 Uiso 1 1 calc R U . . .
H62 H 0.411249 0.170264 0.481824 0.033 Uiso 1 1 calc R U . . .
C57 C 0.5050(4) 0.3103(4) 0.4495(2) 0.0230(13) Uani 1 1 d . . . . .
H63 H 0.454790 0.268841 0.417584 0.035 Uiso 1 1 calc R U . . .
H64 H 0.559996 0.337406 0.435098 0.035 Uiso 1 1 calc R U . . .
H65 H 0.471200 0.361690 0.467221 0.035 Uiso 1 1 calc R U . . .
C58 C 0.6015(4) 0.1724(4) 0.4646(2) 0.0280(15) Uani 1 1 d . . . . .
H66 H 0.629615 0.132777 0.491911 0.042 Uiso 1 1 calc R U . . .
H67 H 0.657026 0.200382 0.450857 0.042 Uiso 1 1 calc R U . . .
H68 H 0.550707 0.133284 0.431977 0.042 Uiso 1 1 calc R U . . .
C59 C 0.9175(4) 0.3595(4) 0.6156(2) 0.0175(12) Uani 1 1 d . . . . .
C60 C 0.9858(4) 0.4553(4) 0.6319(2) 0.0224(13) Uani 1 1 d . . . . .
H69 H 0.974318 0.492740 0.667160 0.034 Uiso 1 1 calc R U . . .
H70 H 0.968487 0.490430 0.600713 0.034 Uiso 1 1 calc R U . . .
H71 H 1.057937 0.443667 0.638215 0.034 Uiso 1 1 calc R U . . .
C61 C 0.9486(4) 0.2969(4) 0.5660(2) 0.0279(14) Uani 1 1 d . . . . .
H72 H 1.022969 0.294589 0.576078 0.042 Uiso 1 1 calc R U . . .
H73 H 0.929223 0.323596 0.531309 0.042 Uiso 1 1 calc R U . . .
H74 H 0.913682 0.232471 0.558885 0.042 Uiso 1 1 calc R U . . .
C62 C 0.9369(4) 0.3118(4) 0.6676(2) 0.0356(16) Uani 1 1 d . . . . .
H75 H 0.921953 0.353786 0.700341 0.053 Uiso 1 1 calc R U . . .
H76 H 1.008779 0.299298 0.677448 0.053 Uiso 1 1 calc R U . . .
H77 H 0.892455 0.251674 0.658486 0.053 Uiso 1 1 calc R U . . .
C63 C 0.4790(4) 0.6890(3) 0.7459(2) 0.0148(12) Uani 1 1 d . . . . .
C64 C 0.3903(4) 0.6379(4) 0.7511(2) 0.0158(12) Uani 1 1 d . . . . .
H78 H 0.374365 0.572945 0.732585 0.019 Uiso 1 1 calc R U . . .
C65 C 0.3254(4) 0.6798(4) 0.7826(2) 0.0174(12) Uani 1 1 d . . . . .
C66 C 0.3510(4) 0.7744(4) 0.8094(2) 0.0200(13) Uani 1 1 d . . . . .
H79 H 0.306622 0.803952 0.830612 0.024 Uiso 1 1 calc R U . . .
C67 C 0.4385(4) 0.8284(4) 0.8068(2) 0.0217(13) Uani 1 1 d . . . . .
C68 C 0.5010(4) 0.7840(4) 0.7740(2) 0.0187(12) Uani 1 1 d . . . . .
H80 H 0.560327 0.819717 0.770775 0.022 Uiso 1 1 calc R U . . .
C69 C 0.2239(4) 0.6266(4) 0.7849(2) 0.0180(12) Uani 1 1 d . . . . .
C70 C 0.2206(4) 0.5182(4) 0.7670(2) 0.0272(14) Uani 1 1 d . . . . .
H81 H 0.157466 0.487470 0.772166 0.041 Uiso 1 1 calc R U . . .
H82 H 0.279993 0.496387 0.790746 0.041 Uiso 1 1 calc R U . . .
H83 H 0.222318 0.501762 0.726487 0.041 Uiso 1 1 calc R U . . .
C71 C 0.2073(4) 0.6467(4) 0.8457(2) 0.0300(15) Uani 1 1 d . . . . .
H84 H 0.207717 0.715287 0.858630 0.045 Uiso 1 1 calc R U . . .
H85 H 0.262277 0.623375 0.871875 0.045 Uiso 1 1 calc R U . . .
H86 H 0.141079 0.614164 0.845584 0.045 Uiso 1 1 calc R U . . .
C72 C 0.1371(4) 0.6621(4) 0.7441(2) 0.0276(14) Uani 1 1 d . . . . .
H87 H 0.139851 0.731371 0.755224 0.041 Uiso 1 1 calc R U . . .
H88 H 0.070970 0.632454 0.746160 0.041 Uiso 1 1 calc R U . . .
H89 H 0.144816 0.645326 0.704691 0.041 Uiso 1 1 calc R U . . .
C73 C 0.4647(4) 0.9338(4) 0.8354(2) 0.0290(15) Uani 1 1 d . . . . .
C74 C 0.412(4) 0.957(2) 0.8848(19) 0.031(4) Uani 0.60(3) 1 d . U P A 1
H90 H 0.428929 0.913509 0.911167 0.047 Uiso 0.60(3) 1 calc R U P A 1
H91 H 0.435574 1.022810 0.905653 0.047 Uiso 0.60(3) 1 calc R U P A 1
H92 H 0.337505 0.951069 0.869248 0.047 Uiso 0.60(3) 1 calc R U P A 1
C75 C 0.4446(17) 0.9953(14) 0.7932(8) 0.033(3) Uani 0.60(3) 1 d . U P A 1
H93 H 0.480662 0.975933 0.763152 0.049 Uiso 0.60(3) 1 calc R U P A 1
H94 H 0.370752 0.989722 0.775827 0.049 Uiso 0.60(3) 1 calc R U P A 1
H95 H 0.468821 1.061462 0.812232 0.049 Uiso 0.60(3) 1 calc R U P A 1
C76 C 0.5839(14) 0.9502(13) 0.8682(9) 0.032(3) Uani 0.60(3) 1 d . U P A 1
H96 H 0.597086 0.908991 0.896457 0.048 Uiso 0.60(3) 1 calc R U P A 1
H97 H 0.625228 0.934822 0.840377 0.048 Uiso 0.60(3) 1 calc R U P A 1
H98 H 0.602090 1.016806 0.887942 0.048 Uiso 0.60(3) 1 calc R U P A 1
C77 C 0.407(6) 0.969(4) 0.883(3) 0.027(4) Uani 0.40(3) 1 d . U P A 2
H99 H 0.335509 0.940766 0.869874 0.041 Uiso 0.40(3) 1 calc R U P A 2
H100 H 0.439977 0.949299 0.918402 0.041 Uiso 0.40(3) 1 calc R U P A 2
H101 H 0.409876 1.038247 0.889392 0.041 Uiso 0.40(3) 1 calc R U P A 2
C78 C 0.404(2) 0.987(2) 0.7842(12) 0.030(4) Uani 0.40(3) 1 d . U P A 2
H102 H 0.331435 0.962714 0.772545 0.046 Uiso 0.40(3) 1 calc R U P A 2
H103 H 0.411661 1.055724 0.798803 0.046 Uiso 0.40(3) 1 calc R U P A 2
H104 H 0.434157 0.973771 0.750994 0.046 Uiso 0.40(3) 1 calc R U P A 2
C79 C 0.572(2) 0.9720(19) 0.8510(13) 0.034(4) Uani 0.40(3) 1 d . U P A 2
H105 H 0.578189 1.039546 0.868838 0.050 Uiso 0.40(3) 1 calc R U P A 2
H106 H 0.611051 0.937475 0.878234 0.050 Uiso 0.40(3) 1 calc R U P A 2
H107 H 0.598039 0.964964 0.816476 0.050 Uiso 0.40(3) 1 calc R U P A 2
B1 B 0.9537(4) -0.0020(4) 0.7638(3) 0.0185(14) Uani 1 1 d . . . . .
C80 C 0.9391(4) -0.0383(4) 0.8218(2) 0.0208(13) Uani 1 1 d . . . . .
C81 C 0.9847(4) -0.1106(4) 0.8451(2) 0.0224(13) Uani 1 1 d . . . . .
C82 C 0.9780(4) -0.1323(4) 0.8971(3) 0.0289(14) Uani 1 1 d . . . . .
C83 C 0.9232(4) -0.0785(4) 0.9293(2) 0.0293(15) Uani 1 1 d . . . . .
C84 C 0.8763(4) -0.0049(4) 0.9092(2) 0.0275(14) Uani 1 1 d . . . . .
C85 C 0.8852(4) 0.0131(4) 0.8577(2) 0.0209(13) Uani 1 1 d . . . . .
F1 F 1.0420(2) -0.1670(2) 0.81657(13) 0.0311(8) Uani 1 1 d . . . . .
F2 F 1.0243(3) -0.2047(2) 0.91615(14) 0.0422(9) Uani 1 1 d . . . . .
F3 F 0.9163(3) -0.0981(3) 0.98073(13) 0.0438(9) Uani 1 1 d . . . . .
F4 F 0.8231(2) 0.0486(2) 0.94122(13) 0.0396(9) Uani 1 1 d . . . . .
F5 F 0.8373(2) 0.0873(2) 0.84014(13) 0.0286(8) Uani 1 1 d . . . . .
C86 C 0.8448(4) 0.0083(3) 0.7183(2) 0.0166(12) Uani 1 1 d . . . . .
C87 C 0.7471(4) -0.0309(3) 0.7166(2) 0.0171(12) Uani 1 1 d . . . . .
C88 C 0.6613(4) -0.0288(4) 0.6729(2) 0.0207(13) Uani 1 1 d . . . . .
C89 C 0.6693(4) 0.0150(4) 0.6289(2) 0.0203(13) Uani 1 1 d . . . . .
C90 C 0.7642(4) 0.0553(4) 0.6276(2) 0.0203(13) Uani 1 1 d . . . . .
C91 C 0.8480(4) 0.0488(4) 0.6706(2) 0.0193(13) Uani 1 1 d . . . . .
F6 F 0.7303(2) -0.0755(2) 0.75889(12) 0.0227(7) Uani 1 1 d . . . . .
F7 F 0.5686(2) -0.0686(2) 0.67539(13) 0.0283(8) Uani 1 1 d . . . . .
F8 F 0.5854(2) 0.0208(2) 0.58721(13) 0.0300(8) Uani 1 1 d . . . . .
F9 F 0.7735(2) 0.0983(2) 0.58423(12) 0.0282(8) Uani 1 1 d . . . . .
F10 F 0.9400(2) 0.0858(2) 0.66550(12) 0.0243(7) Uani 1 1 d . . . . .
C92 C 1.1251(4) 0.1029(4) 0.8208(2) 0.0199(13) Uani 1 1 d . . . . .
C93 C 1.0237(4) 0.1018(4) 0.7907(2) 0.0193(13) Uani 1 1 d . . . . .
C94 C 0.9918(4) 0.1919(4) 0.7915(2) 0.0227(13) Uani 1 1 d . . . . .
C95 C 1.0551(4) 0.2751(4) 0.8180(2) 0.0251(14) Uani 1 1 d . . . . .
C96 C 1.1549(4) 0.2712(4) 0.8454(2) 0.0290(15) Uani 1 1 d . . . . .
C97 C 1.1909(4) 0.1846(4) 0.8469(2) 0.0263(14) Uani 1 1 d . . . . .
F11 F 0.8938(2) 0.2031(2) 0.76639(12) 0.0254(7) Uani 1 1 d . . . . .
F12 F 1.0183(2) 0.3604(2) 0.81717(14) 0.0376(9) Uani 1 1 d . . . . .
F13 F 1.2176(2) 0.3529(2) 0.87026(14) 0.0403(9) Uani 1 1 d . . . . .
F14 F 1.2893(2) 0.1789(2) 0.87376(13) 0.0334(8) Uani 1 1 d . . . . .
F15 F 1.1646(2) 0.0198(2) 0.82587(13) 0.0273(8) Uani 1 1 d . . . . .
C98 C 1.0051(4) -0.0767(4) 0.7212(2) 0.0184(12) Uani 1 1 d . . . . .
C99 C 1.0861(4) -0.0585(4) 0.6974(2) 0.0228(13) Uani 1 1 d . . . . .
C100 C 1.1146(4) -0.1230(4) 0.6556(2) 0.0235(13) Uani 1 1 d . . . . .
C101 C 1.0593(4) -0.2097(4) 0.6344(2) 0.0263(14) Uani 1 1 d . . . . .
C102 C 0.9773(4) -0.2329(4) 0.6553(2) 0.0252(14) Uani 1 1 d . . . . .
C103 C 0.9531(4) -0.1672(4) 0.6974(2) 0.0206(13) Uani 1 1 d . . . . .
F16 F 1.1440(2) 0.0274(2) 0.71301(13) 0.0268(8) Uani 1 1 d . . . . .
F17 F 1.1965(2) -0.0998(2) 0.63569(14) 0.0350(9) Uani 1 1 d . . . . .
F18 F 1.0855(3) -0.2736(2) 0.59349(14) 0.0393(9) Uani 1 1 d . . . . .
F19 F 0.9212(2) -0.3189(2) 0.63545(14) 0.0362(9) Uani 1 1 d . . . . .
F20 F 0.8705(2) -0.1953(2) 0.71663(12) 0.0245(7) Uani 1 1 d . . . . .

loop_
_atom_site_aniso_label
_atom_site_aniso_U_11
_atom_site_aniso_U_22
_atom_site_aniso_U_33
_atom_site_aniso_U_23
_atom_site_aniso_U_13
_atom_site_aniso_U_12
Al1 0.0161(9) 0.0150(9) 0.0190(9) 0.0023(7) 0.0061(7) 0.0022(7)
Fe1 0.0168(4) 0.0138(4) 0.0169(4) 0.0010(3) 0.0056(3) 0.0036(3)
Fe2 0.0134(4) 0.0155(4) 0.0164(4) -0.0007(3) 0.0043(3) 0.0005(3)
C1 0.015(3) 0.011(3) 0.018(3) 0.001(2) 0.008(2) 0.007(2)
C2 0.013(3) 0.016(3) 0.017(3) 0.004(2) 0.006(2) 0.004(2)
C3 0.019(3) 0.015(3) 0.019(3) 0.005(2) 0.006(2) 0.008(2)
C4 0.015(3) 0.017(3) 0.014(3) -0.001(2) 0.003(2) -0.001(2)
C5 0.017(3) 0.013(3) 0.011(3) 0.000(2) 0.003(2) -0.001(2)
C6 0.025(3) 0.018(3) 0.027(3) 0.004(3) 0.014(3) 0.011(3)
C7 0.017(3) 0.030(4) 0.021(3) 0.004(3) 0.008(2) 0.007(3)
C8 0.029(3) 0.016(3) 0.033(4) 0.011(3) 0.018(3) 0.017(3)
C9 0.030(3) 0.015(3) 0.033(4) -0.007(3) 0.012(3) 0.007(3)
C10 0.026(3) 0.023(3) 0.017(3) 0.000(3) 0.006(3) 0.010(3)
C11 0.014(3) 0.019(3) 0.010(3) 0.000(2) 0.004(2) 0.003(2)
C12 0.018(3) 0.019(3) 0.020(3) 0.000(2) 0.008(2) 0.005(2)
C13 0.016(3) 0.017(3) 0.020(3) 0.003(2) 0.004(2) -0.001(2)
C14 0.019(3) 0.024(3) 0.016(3) -0.002(3) 0.001(2) -0.004(2)
C15 0.016(3) 0.021(3) 0.018(3) 0.006(3) 0.004(2) 0.000(2)
C16 0.021(3) 0.018(3) 0.015(3) 0.003(2) 0.007(2) 0.007(2)
C17 0.020(3) 0.020(3) 0.025(3) -0.004(3) 0.006(3) 0.001(3)
C18 0.033(3) 0.020(3) 0.025(3) -0.003(3) 0.008(3) -0.008(3)
C19 0.037(4) 0.016(3) 0.032(4) -0.003(3) 0.007(3) 0.011(3)
C20 0.031(3) 0.029(4) 0.021(3) -0.002(3) 0.007(3) 0.005(3)
C21 0.021(3) 0.043(4) 0.022(3) 0.005(3) -0.001(3) 0.015(3)
C22 0.021(3) 0.079(5) 0.031(4) 0.006(4) 0.003(3) 0.024(3)
C23 0.041(4) 0.033(4) 0.032(4) 0.004(3) -0.005(3) 0.012(3)
C24 0.025(3) 0.046(4) 0.030(4) 0.004(3) -0.006(3) 0.003(3)
C25 0.012(3) 0.005(3) 0.021(3) -0.002(2) 0.007(2) 0.002(2)
C26 0.011(3) 0.013(3) 0.022(3) -0.002(2) 0.006(2) 0.002(2)
C27 0.008(3) 0.013(3) 0.022(3) 0.000(2) 0.007(2) 0.004(2)
C28 0.010(3) 0.028(3) 0.015(3) 0.003(3) 0.004(2) 0.006(2)
C29 0.006(2) 0.017(3) 0.019(3) 0.003(2) 0.006(2) 0.005(2)
C30 0.013(3) 0.019(3) 0.020(3) 0.005(2) 0.006(2) 0.004(2)
C31 0.013(3) 0.020(3) 0.015(3) 0.004(2) 0.004(2) 0.001(2)
C32 0.029(3) 0.020(3) 0.024(3) 0.005(3) 0.009(3) 0.002(3)
C33 0.018(3) 0.028(4) 0.028(3) 0.013(3) 0.002(3) 0.003(3)
C34 0.027(3) 0.013(3) 0.019(3) 0.003(2) 0.004(2) 0.005(2)
C35 0.015(3) 0.015(3) 0.024(3) -0.002(2) 0.005(2) -0.003(2)
C36 0.018(3) 0.021(3) 0.032(3) 0.003(3) 0.002(3) -0.003(2)
C37 0.021(3) 0.016(3) 0.031(3) -0.004(3) 0.005(3) 0.003(2)
C38 0.023(3) 0.024(3) 0.018(3) 0.003(3) 0.003(2) -0.001(3)
C39 0.012(3) 0.017(3) 0.017(3) 0.002(2) 0.002(2) 0.005(2)
C40 0.019(3) 0.013(3) 0.014(3) 0.003(2) 0.003(2) 0.002(2)
C41 0.021(3) 0.013(3) 0.016(3) 0.001(2) 0.008(2) 0.004(2)
C42 0.020(3) 0.012(3) 0.016(3) 0.001(2) 0.004(2) 0.005(2)
C43 0.013(3) 0.016(3) 0.014(3) 0.006(2) 0.002(2) 0.002(2)
C44 0.016(3) 0.033(4) 0.019(3) 0.005(3) 0.003(2) -0.001(3)
C45 0.015(3) 0.027(4) 0.022(3) 0.000(3) 0.003(2) 0.004(3)
C46 0.014(3) 0.039(4) 0.021(3) 0.002(3) 0.001(2) -0.002(3)
C47 0.025(3) 0.024(3) 0.016(3) -0.004(3) -0.008(3) -0.007(3)
C48 0.019(3) 0.032(4) 0.018(3) -0.003(3) -0.001(2) -0.001(3)
C49 0.016(3) 0.012(3) 0.014(3) 0.005(2) 0.009(2) 0.002(2)
C50 0.011(3) 0.015(3) 0.018(3) -0.002(2) 0.005(2) 0.005(2)
C51 0.011(3) 0.019(3) 0.013(3) 0.003(2) 0.000(2) 0.003(2)
C52 0.019(3) 0.011(3) 0.016(3) -0.002(2) 0.009(2) 0.002(2)
C53 0.019(3) 0.014(3) 0.016(3) 0.006(2) 0.004(2) 0.004(2)
C54 0.013(3) 0.015(3) 0.016(3) -0.001(2) 0.003(2) -0.002(2)
C55 0.016(3) 0.015(3) 0.013(3) -0.001(2) 0.004(2) 0.001(2)
C56 0.020(3) 0.022(3) 0.022(3) 0.002(3) 0.001(2) -0.001(2)
C57 0.022(3) 0.030(4) 0.015(3) 0.003(3) 0.001(2) 0.000(3)
C58 0.024(3) 0.023(3) 0.029(3) -0.012(3) 0.002(3) 0.002(3)
C59 0.015(3) 0.021(3) 0.020(3) 0.006(3) 0.008(2) 0.006(2)
C60 0.012(3) 0.019(3) 0.033(3) -0.003(3) 0.005(2) 0.000(2)
C61 0.012(3) 0.027(4) 0.045(4) 0.000(3) 0.010(3) 0.007(3)
C62 0.025(3) 0.044(4) 0.043(4) 0.017(3) 0.008(3) 0.013(3)
C63 0.020(3) 0.011(3) 0.016(3) 0.004(2) 0.007(2) 0.009(2)
C64 0.016(3) 0.013(3) 0.017(3) 0.000(2) 0.003(2) 0.002(2)
C65 0.012(3) 0.018(3) 0.022(3) 0.003(2) 0.005(2) 0.005(2)
C66 0.020(3) 0.020(3) 0.020(3) -0.002(3) 0.010(2) 0.003(2)
C67 0.023(3) 0.021(3) 0.021(3) 0.003(3) 0.005(3) 0.009(3)
C68 0.020(3) 0.013(3) 0.026(3) 0.003(2) 0.011(2) 0.002(2)
C69 0.018(3) 0.016(3) 0.019(3) 0.000(2) 0.006(2) -0.002(2)
C70 0.018(3) 0.027(4) 0.041(4) 0.010(3) 0.012(3) 0.005(3)
C71 0.023(3) 0.040(4) 0.025(3) 0.002(3) 0.009(3) -0.004(3)
C72 0.020(3) 0.033(4) 0.029(3) 0.004(3) 0.004(3) 0.007(3)
C73 0.032(3) 0.014(3) 0.037(4) -0.013(3) 0.014(3) -0.001(3)
C74 0.034(6) 0.012(7) 0.044(6) -0.008(6) 0.014(5) 0.004(6)
C75 0.042(7) 0.013(5) 0.040(6) -0.007(4) 0.012(6) 0.003(6)
C76 0.030(6) 0.011(7) 0.052(8) -0.007(5) 0.012(6) 0.000(5)
C77 0.039(7) 0.006(7) 0.037(6) -0.004(6) 0.014(6) 0.005(7)
C78 0.040(9) 0.010(6) 0.039(7) -0.002(6) 0.011(8) 0.003(8)
C79 0.037(6) 0.012(7) 0.048(8) -0.006(6) 0.013(7) 0.000(6)
B1 0.011(3) 0.021(4) 0.018(3) -0.003(3) -0.002(3) -0.001(3)
C80 0.017(3) 0.020(3) 0.021(3) -0.002(3) 0.002(2) 0.000(2)
C81 0.019(3) 0.020(3) 0.028(3) 0.001(3) 0.007(3) 0.003(3)
C82 0.030(3) 0.021(4) 0.033(4) 0.008(3) 0.003(3) 0.001(3)
C83 0.031(3) 0.034(4) 0.020(3) 0.004(3) 0.004(3) -0.003(3)
C84 0.030(3) 0.024(4) 0.026(3) -0.006(3) 0.011(3) 0.003(3)
C85 0.021(3) 0.023(3) 0.020(3) 0.007(3) 0.005(2) 0.000(3)
F1 0.0354(19) 0.028(2) 0.0325(19) 0.0077(16) 0.0104(16) 0.0144(16)
F2 0.054(2) 0.041(2) 0.037(2) 0.0201(18) 0.0085(18) 0.0156(19)
F3 0.052(2) 0.057(3) 0.026(2) 0.0134(18) 0.0139(18) 0.0044(19)
F4 0.042(2) 0.048(2) 0.031(2) -0.0005(17) 0.0192(17) 0.0102(18)
F5 0.0294(18) 0.0265(19) 0.0307(19) 0.0021(15) 0.0098(15) 0.0109(15)
C86 0.018(3) 0.009(3) 0.020(3) -0.003(2) 0.005(2) 0.002(2)
C87 0.027(3) 0.003(3) 0.019(3) -0.005(2) 0.006(3) 0.001(2)
C88 0.011(3) 0.021(3) 0.026(3) -0.003(3) 0.002(2) 0.004(2)
C89 0.018(3) 0.017(3) 0.019(3) -0.004(3) -0.004(2) 0.002(2)
C90 0.026(3) 0.017(3) 0.018(3) 0.004(3) 0.006(3) 0.006(3)
C91 0.017(3) 0.011(3) 0.028(3) -0.003(3) 0.010(3) -0.003(2)
F6 0.0209(17) 0.0193(18) 0.0292(18) 0.0049(15) 0.0091(14) -0.0008(13)
F7 0.0135(16) 0.029(2) 0.038(2) -0.0015(16) 0.0035(14) -0.0006(14)
F8 0.0232(18) 0.030(2) 0.0279(19) 0.0006(15) -0.0077(15) 0.0012(15)
F9 0.0335(19) 0.028(2) 0.0225(18) 0.0080(15) 0.0036(15) 0.0048(15)
F10 0.0223(17) 0.0234(18) 0.0284(18) 0.0042(15) 0.0092(14) 0.0030(14)
C92 0.019(3) 0.022(3) 0.016(3) -0.003(3) 0.003(2) 0.003(3)
C93 0.016(3) 0.024(3) 0.017(3) 0.000(3) 0.005(2) 0.002(2)
C94 0.020(3) 0.024(3) 0.024(3) 0.005(3) 0.004(3) 0.004(3)
C95 0.033(3) 0.013(3) 0.027(3) 0.001(3) 0.005(3) 0.005(3)
C96 0.028(3) 0.021(4) 0.029(4) -0.006(3) 0.000(3) -0.010(3)
C97 0.021(3) 0.033(4) 0.018(3) -0.002(3) 0.000(3) -0.004(3)
F11 0.0206(17) 0.0211(18) 0.0327(19) 0.0030(15) 0.0038(14) 0.0056(14)
F12 0.047(2) 0.020(2) 0.039(2) 0.0011(16) 0.0000(17) 0.0020(16)
F13 0.040(2) 0.028(2) 0.040(2) -0.0025(17) -0.0045(17) -0.0129(17)
F14 0.0219(18) 0.037(2) 0.033(2) -0.0013(16) -0.0004(15) -0.0080(15)
F15 0.0201(17) 0.028(2) 0.0317(19) 0.0053(15) 0.0022(14) 0.0056(15)
C98 0.019(3) 0.020(3) 0.015(3) 0.002(2) 0.004(2) 0.004(2)
C99 0.025(3) 0.020(3) 0.022(3) 0.002(3) 0.005(3) 0.003(3)
C100 0.025(3) 0.024(4) 0.030(3) 0.013(3) 0.017(3) 0.008(3)
C101 0.039(4) 0.022(3) 0.023(3) 0.002(3) 0.019(3) 0.013(3)
C102 0.032(3) 0.016(3) 0.025(3) 0.001(3) 0.006(3) 0.005(3)
C103 0.018(3) 0.021(3) 0.025(3) 0.006(3) 0.007(2) 0.005(2)
F16 0.0223(17) 0.0267(19) 0.0329(19) 0.0039(16) 0.0125(15) -0.0019(15)
F17 0.037(2) 0.035(2) 0.043(2) 0.0124(17) 0.0255(17) 0.0107(16)
F18 0.048(2) 0.038(2) 0.038(2) -0.0013(17) 0.0241(18) 0.0168(18)
F19 0.040(2) 0.023(2) 0.043(2) -0.0073(16) 0.0146(17) 0.0016(16)
F20 0.0237(17) 0.0189(18) 0.0298(18) 0.0003(14) 0.0083(14) 0.0003(14)

loop_
_atom_type_symbol
_atom_type_description
_atom_type_scat_dispersion_real
_atom_type_scat_dispersion_imag
_atom_type_scat_source
C C 0.0033 0.0016 'International Tables Vol C Tables 4.2.6.8 and 6.1.1.4'
H H 0.0000 0.0000 'International Tables Vol C Tables 4.2.6.8 and 6.1.1.4'
B B 0.0013 0.0007 'International Tables Vol C Tables 4.2.6.8 and 6.1.1.4'
F F 0.0171 0.0103 'International Tables Vol C Tables 4.2.6.8 and 6.1.1.4'
Al Al 0.0645 0.0514 'International Tables Vol C Tables 4.2.6.8 and 6.1.1.4'
Fe Fe 0.3463 0.8444 'International Tables Vol C Tables 4.2.6.8 and 6.1.1.4'

loop_
_geom_angle_atom_site_label_1
_geom_angle_atom_site_label_2
_geom_angle_atom_site_label_3
_geom_angle
_geom_angle_site_symmetry_1
_geom_angle_site_symmetry_3
_geom_angle_publ_flag
C39 Al1 C1 137.4(2) . . ?
C39 Al1 Fe2 51.68(15) . . ?
C1 Al1 Fe2 149.72(16) . . ?
C39 Al1 Fe1 150.03(17) . . ?
C1 Al1 Fe1 51.00(14) . . ?
Fe2 Al1 Fe1 141.36(7) . . ?
C10 Fe1 C9 40.2(2) . . ?
C10 Fe1 C5 106.1(2) . . ?
C9 Fe1 C5 117.2(2) . . ?
C10 Fe1 C1 125.8(2) . . ?
C9 Fe1 C1 157.0(2) . . ?
C5 Fe1 C1 41.83(18) . . ?
C10 Fe1 C8 67.9(2) . . ?
C9 Fe1 C8 40.5(2) . . ?
C5 Fe1 C8 151.9(2) . . ?
C1 Fe1 C8 162.5(2) . . ?
C10 Fe1 C3 153.0(2) . . ?
C9 Fe1 C3 117.0(2) . . ?
C5 Fe1 C3 68.35(19) . . ?
C1 Fe1 C3 68.76(19) . . ?
C8 Fe1 C3 103.9(2) . . ?
C10 Fe1 C4 118.8(2) . . ?
C9 Fe1 C4 100.8(2) . . ?
C5 Fe1 C4 40.39(18) . . ?
C1 Fe1 C4 68.7(2) . . ?
C8 Fe1 C4 116.6(2) . . ?
C3 Fe1 C4 39.97(18) . . ?
C10 Fe1 C2 165.0(2) . . ?
C9 Fe1 C2 154.8(2) . . ?
C5 Fe1 C2 68.78(19) . . ?
C1 Fe1 C2 41.15(18) . . ?
C8 Fe1 C2 123.4(2) . . ?
C3 Fe1 C2 39.83(18) . . ?
C4 Fe1 C2 67.14(19) . . ?
C10 Fe1 C7 68.1(2) . . ?
C9 Fe1 C7 67.5(2) . . ?
C5 Fe1 C7 165.6(2) . . ?
C1 Fe1 C7 130.1(2) . . ?
C8 Fe1 C7 39.8(2) . . ?
C3 Fe1 C7 123.0(2) . . ?
C4 Fe1 C7 154.0(2) . . ?
C2 Fe1 C7 113.3(2) . . ?
C10 Fe1 C6 40.7(2) . . ?
C9 Fe1 C6 67.8(2) . . ?
C5 Fe1 C6 126.8(2) . . ?
C1 Fe1 C6 114.3(2) . . ?
C8 Fe1 C6 67.6(2) . . ?
C3 Fe1 C6 161.7(2) . . ?
C4 Fe1 C6 158.2(2) . . ?
C2 Fe1 C6 130.4(2) . . ?
C7 Fe1 C6 40.39(19) . . ?
C10 Fe1 Al1 90.83(16) . . ?
C9 Fe1 Al1 130.57(17) . . ?
C5 Fe1 Al1 74.93(14) . . ?
C1 Fe1 Al1 46.42(14) . . ?
C8 Fe1 Al1 130.95(16) . . ?
C3 Fe1 Al1 111.97(14) . . ?
C4 Fe1 Al1 112.44(15) . . ?
C2 Fe1 Al1 74.26(14) . . ?
C7 Fe1 Al1 91.69(16) . . ?
C6 Fe1 Al1 67.95(15) . . ?
C47 Fe2 C48 40.5(2) . . ?
C47 Fe2 C42 99.0(2) . . ?
C48 Fe2 C42 118.0(2) . . ?
C47 Fe2 C46 40.4(2) . . ?
C48 Fe2 C46 67.9(2) . . ?
C42 Fe2 C46 114.9(2) . . ?
C47 Fe2 C41 114.7(2) . . ?
C48 Fe2 C41 151.5(2) . . ?
C42 Fe2 C41 40.02(18) . . ?
C46 Fe2 C41 102.2(2) . . ?
C47 Fe2 C43 117.6(2) . . ?
C48 Fe2 C43 107.4(2) . . ?
C42 Fe2 C43 40.56(18) . . ?
C46 Fe2 C43 151.5(2) . . ?
C41 Fe2 C43 67.91(19) . . ?
C47 Fe2 C45 67.6(2) . . ?
C48 Fe2 C45 67.8(2) . . ?
C42 Fe2 C45 152.8(2) . . ?
C46 Fe2 C45 39.8(2) . . ?
C41 Fe2 C45 122.5(2) . . ?
C43 Fe2 C45 166.6(2) . . ?
C47 Fe2 C39 158.0(2) . . ?
C48 Fe2 C39 127.8(2) . . ?
C42 Fe2 C39 69.2(2) . . ?
C46 Fe2 C39 161.3(2) . . ?
C41 Fe2 C39 68.6(2) . . ?
C43 Fe2 C39 41.67(18) . . ?
C45 Fe2 C39 130.7(2) . . ?
C47 Fe2 C40 152.5(2) . . ?
C48 Fe2 C40 166.9(2) . . ?
C42 Fe2 C40 67.52(19) . . ?
C46 Fe2 C40 121.9(2) . . ?
C41 Fe2 C40 39.86(18) . . ?
C43 Fe2 C40 68.37(19) . . ?
C45 Fe2 C40 113.3(2) . . ?
C39 Fe2 C40 40.97(18) . . ?
C47 Fe2 C44 68.0(2) . . ?
C48 Fe2 C44 40.4(2) . . ?
C42 Fe2 C44 157.4(2) . . ?
C46 Fe2 C44 67.7(2) . . ?
C41 Fe2 C44 161.91(19) . . ?
C43 Fe2 C44 128.0(2) . . ?
C45 Fe2 C44 40.38(19) . . ?
C39 Fe2 C44 116.2(2) . . ?
C40 Fe2 C44 131.9(2) . . ?
C47 Fe2 Al1 132.86(16) . . ?
C48 Fe2 Al1 92.64(16) . . ?
C42 Fe2 Al1 112.25(15) . . ?
C46 Fe2 Al1 132.76(17) . . ?
C41 Fe2 Al1 111.85(15) . . ?
C43 Fe2 Al1 74.21(14) . . ?
C45 Fe2 Al1 93.26(16) . . ?
C39 Fe2 Al1 46.09(15) . . ?
C40 Fe2 Al1 74.34(14) . . ?
C44 Fe2 Al1 70.09(15) . . ?
C2 C1 C5 106.0(4) . . ?
C2 C1 Al1 116.1(3) . . ?
C5 C1 Al1 116.1(3) . . ?
C2 C1 Fe1 69.9(3) . . ?
C5 C1 Fe1 69.0(3) . . ?
Al1 C1 Fe1 82.57(18) . . ?
C3 C2 C1 109.1(4) . . ?
C3 C2 C11 124.0(5) . . ?
C1 C2 C11 126.8(4) . . ?
C3 C2 Fe1 70.1(3) . . ?
C1 C2 Fe1 69.0(3) . . ?
C11 C2 Fe1 125.7(3) . . ?
C2 C3 C4 108.3(5) . . ?
C2 C3 Fe1 70.1(3) . . ?
C4 C3 Fe1 70.0(3) . . ?
C2 C3 H1 125.9 . . ?
C4 C3 H1 125.9 . . ?
Fe1 C3 H1 125.6 . . ?
C3 C4 C5 109.4(4) . . ?
C3 C4 Fe1 70.0(3) . . ?
C5 C4 Fe1 69.3(3) . . ?
C3 C4 H2 125.3 . . ?
C5 C4 H2 125.3 . . ?
Fe1 C4 H2 127.0 . . ?
C4 C5 C1 107.2(4) . . ?
C4 C5 C25 124.0(4) . . ?
C1 C5 C25 128.6(4) . . ?
C4 C5 Fe1 70.3(3) . . ?
C1 C5 Fe1 69.1(3) . . ?
C25 C5 Fe1 122.5(3) . . ?
C7 C6 C10 107.1(5) . . ?
C7 C6 Fe1 69.8(3) . . ?
C10 C6 Fe1 68.6(3) . . ?
C7 C6 H3 126.5 . . ?
C10 C6 H3 126.5 . . ?
Fe1 C6 H3 126.7 . . ?
C8 C7 C6 108.4(5) . . ?
C8 C7 Fe1 69.8(3) . . ?
C6 C7 Fe1 69.8(3) . . ?
C8 C7 H4 125.8 . . ?
C6 C7 H4 125.8 . . ?
Fe1 C7 H4 126.1 . . ?
C7 C8 C9 108.1(5) . . ?
C7 C8 Fe1 70.4(3) . . ?
C9 C8 Fe1 69.2(3) . . ?
C7 C8 H5 126.0 . . ?
C9 C8 H5 126.0 . . ?
Fe1 C8 H5 126.0 . . ?
C10 C9 C8 108.4(5) . . ?
C10 C9 Fe1 69.7(3) . . ?
C8 C9 Fe1 70.3(3) . . ?
C10 C9 H6 125.8 . . ?
C8 C9 H6 125.8 . . ?
Fe1 C9 H6 125.8 . . ?
C9 C10 C6 108.1(5) . . ?
C9 C10 Fe1 70.1(3) . . ?
C6 C10 Fe1 70.7(3) . . ?
C9 C10 H7 125.9 . . ?
C6 C10 H7 125.9 . . ?
Fe1 C10 H7 124.9 . . ?
C16 C11 C12 119.3(5) . . ?
C16 C11 C2 120.5(5) . . ?
C12 C11 C2 120.2(4) . . ?
C13 C12 C11 121.1(5) . . ?
C13 C12 H8 119.5 . . ?
C11 C12 H8 119.5 . . ?
C12 C13 C14 117.1(5) . . ?
C12 C13 C17 122.4(5) . . ?
C14 C13 C17 120.4(5) . . ?
C15 C14 C13 123.3(5) . . ?
C15 C14 H9 118.4 . . ?
C13 C14 H9 118.4 . . ?
C14 C15 C16 117.7(5) . . ?
C14 C15 C21 123.5(5) . . ?
C16 C15 C21 118.8(5) . . ?
C11 C16 C15 121.5(5) . . ?
C11 C16 H10 119.2 . . ?
C15 C16 H10 119.2 . . ?
C19 C17 C13 112.1(4) . . ?
C19 C17 C20 108.3(4) . . ?
C13 C17 C20 107.5(4) . . ?
C19 C17 C18 108.6(5) . . ?
C13 C17 C18 110.5(4) . . ?
C20 C17 C18 109.8(4) . . ?
C17 C18 H11 109.5 . . ?
C17 C18 H12 109.5 . . ?
H11 C18 H12 109.5 . . ?
C17 C18 H13 109.5 . . ?
H11 C18 H13 109.5 . . ?
H12 C18 H13 109.5 . . ?
C17 C19 H14 109.5 . . ?
C17 C19 H15 109.5 . . ?
H14 C19 H15 109.5 . . ?
C17 C19 H16 109.5 . . ?
H14 C19 H16 109.5 . . ?
H15 C19 H16 109.5 . . ?
C17 C20 H17 109.5 . . ?
C17 C20 H18 109.5 . . ?
H17 C20 H18 109.5 . . ?
C17 C20 H19 109.5 . . ?
H17 C20 H19 109.5 . . ?
H18 C20 H19 109.5 . . ?
C24 C21 C23 108.8(5) . . ?
C24 C21 C22 108.3(5) . . ?
C23 C21 C22 109.3(5) . . ?
C24 C21 C15 112.2(5) . . ?
C23 C21 C15 109.0(5) . . ?
C22 C21 C15 109.2(4) . . ?
C21 C22 H20 109.5 . . ?
C21 C22 H21 109.5 . . ?
H20 C22 H21 109.5 . . ?
C21 C22 H22 109.5 . . ?
H20 C22 H22 109.5 . . ?
H21 C22 H22 109.5 . . ?
C21 C23 H23 109.5 . . ?
C21 C23 H24 109.5 . . ?
H23 C23 H24 109.5 . . ?
C21 C23 H25 109.5 . . ?
H23 C23 H25 109.5 . . ?
H24 C23 H25 109.5 . . ?
C21 C24 H26 109.5 . . ?
C21 C24 H27 109.5 . . ?
H26 C24 H27 109.5 . . ?
C21 C24 H28 109.5 . . ?
H26 C24 H28 109.5 . . ?
H27 C24 H28 109.5 . . ?
C30 C25 C26 117.5(5) . . ?
C30 C25 C5 119.7(5) . . ?
C26 C25 C5 122.8(4) . . ?
C27 C26 C25 122.5(5) . . ?
C27 C26 H29 118.7 . . ?
C25 C26 H29 118.7 . . ?
C26 C27 C28 117.3(5) . . ?
C26 C27 C31 123.5(5) . . ?
C28 C27 C31 119.2(5) . . ?
C29 C28 C27 122.5(5) . . ?
C29 C28 H30 118.7 . . ?
C27 C28 H30 118.7 . . ?
C30 C29 C28 117.2(5) . . ?
C30 C29 C35 119.7(5) . . ?
C28 C29 C35 123.1(5) . . ?
C25 C30 C29 123.0(5) . . ?
C25 C30 H31 118.5 . . ?
C29 C30 H31 118.5 . . ?
C27 C31 C34 112.4(4) . . ?
C27 C31 C32 109.6(4) . . ?
C34 C31 C32 108.6(4) . . ?
C27 C31 C33 111.7(4) . . ?
C34 C31 C33 107.2(4) . . ?
C32 C31 C33 107.1(4) . . ?
C31 C32 H32 109.5 . . ?
C31 C32 H33 109.5 . . ?
H32 C32 H33 109.5 . . ?
C31 C32 H34 109.5 . . ?
H32 C32 H34 109.5 . . ?
H33 C32 H34 109.5 . . ?
C31 C33 H35 109.5 . . ?
C31 C33 H36 109.5 . . ?
H35 C33 H36 109.5 . . ?
C31 C33 H37 109.5 . . ?
H35 C33 H37 109.5 . . ?
H36 C33 H37 109.5 . . ?
C31 C34 H38 109.5 . . ?
C31 C34 H39 109.5 . . ?
H38 C34 H39 109.5 . . ?
C31 C34 H40 109.5 . . ?
H38 C34 H40 109.5 . . ?
H39 C34 H40 109.5 . . ?
C37 C35 C29 110.4(4) . . ?
C37 C35 C36 108.0(4) . . ?
C29 C35 C36 108.6(4) . . ?
C37 C35 C38 108.7(4) . . ?
C29 C35 C38 112.2(4) . . ?
C36 C35 C38 108.8(4) . . ?
C35 C36 H41 109.5 . . ?
C35 C36 H42 109.5 . . ?
H41 C36 H42 109.5 . . ?
C35 C36 H43 109.5 . . ?
H41 C36 H43 109.5 . . ?
H42 C36 H43 109.5 . . ?
C35 C37 H44 109.5 . . ?
C35 C37 H45 109.5 . . ?
H44 C37 H45 109.5 . . ?
C35 C37 H46 109.5 . . ?
H44 C37 H46 109.5 . . ?
H45 C37 H46 109.5 . . ?
C35 C38 H47 109.5 . . ?
C35 C38 H48 109.5 . . ?
H47 C38 H48 109.5 . . ?
C35 C38 H49 109.5 . . ?
H47 C38 H49 109.5 . . ?
H48 C38 H49 109.5 . . ?
C40 C39 C43 105.6(4) . . ?
C40 C39 Al1 116.9(3) . . ?
C43 C39 Al1 115.3(3) . . ?
C40 C39 Fe2 69.7(3) . . ?
C43 C39 Fe2 69.0(3) . . ?
Al1 C39 Fe2 82.23(19) . . ?
C41 C40 C39 109.0(4) . . ?
C41 C40 C49 123.1(4) . . ?
C39 C40 C49 127.8(4) . . ?
C41 C40 Fe2 69.7(3) . . ?
C39 C40 Fe2 69.3(3) . . ?
C49 C40 Fe2 126.5(3) . . ?
C42 C41 C40 108.9(4) . . ?
C42 C41 Fe2 69.5(3) . . ?
C40 C41 Fe2 70.4(3) . . ?
C42 C41 H50 125.6 . . ?
C40 C41 H50 125.6 . . ?
Fe2 C41 H50 126.1 . . ?
C41 C42 C43 108.9(5) . . ?
C41 C42 Fe2 70.5(3) . . ?
C43 C42 Fe2 70.2(3) . . ?
C41 C42 H51 125.6 . . ?
C43 C42 H51 125.6 . . ?
Fe2 C42 H51 125.3 . . ?
C42 C43 C39 107.6(4) . . ?
C42 C43 C63 123.2(4) . . ?
C39 C43 C63 129.1(4) . . ?
C42 C43 Fe2 69.2(3) . . ?
C39 C43 Fe2 69.3(3) . . ?
C63 C43 Fe2 123.9(3) . . ?
C48 C44 C45 107.0(5) . . ?
C48 C44 Fe2 68.9(3) . . ?
C45 C44 Fe2 69.5(3) . . ?
C48 C44 H52 126.5 . . ?
C45 C44 H52 126.5 . . ?
Fe2 C44 H52 126.7 . . ?
C46 C45 C44 108.6(5) . . ?
C46 C45 Fe2 69.7(3) . . ?
C44 C45 Fe2 70.1(3) . . ?
C46 C45 H53 125.7 . . ?
C44 C45 H53 125.7 . . ?
Fe2 C45 H53 126.1 . . ?
C45 C46 C47 108.4(5) . . ?
C45 C46 Fe2 70.5(3) . . ?
C47 C46 Fe2 69.6(3) . . ?
C45 C46 H54 125.8 . . ?
C47 C46 H54 125.8 . . ?
Fe2 C46 H54 125.7 . . ?
C46 C47 C48 107.8(5) . . ?
C46 C47 Fe2 70.0(3) . . ?
C48 C47 Fe2 69.8(3) . . ?
C46 C47 H55 126.1 . . ?
C48 C47 H55 126.1 . . ?
Fe2 C47 H55 125.7 . . ?
C47 C48 C44 108.2(5) . . ?
C47 C48 Fe2 69.7(3) . . ?
C44 C48 Fe2 70.7(3) . . ?
C47 C48 H56 125.9 . . ?
C44 C48 H56 125.9 . . ?
Fe2 C48 H56 125.3 . . ?
C50 C49 C54 119.2(4) . . ?
C50 C49 C40 122.2(4) . . ?
C54 C49 C40 118.5(4) . . ?
C51 C50 C49 120.8(4) . . ?
C51 C50 H57 119.6 . . ?
C49 C50 H57 119.6 . . ?
C52 C51 C50 118.6(4) . . ?
C52 C51 C55 120.8(4) . . ?
C50 C51 C55 120.5(4) . . ?
C51 C52 C53 121.9(5) . . ?
C51 C52 H58 119.0 . . ?
C53 C52 H58 119.0 . . ?
C54 C53 C52 118.3(5) . . ?
C54 C53 C59 119.8(4) . . ?
C52 C53 C59 121.8(4) . . ?
C53 C54 C49 121.0(5) . . ?
C53 C54 H59 119.5 . . ?
C49 C54 H59 119.5 . . ?
C58 C55 C56 108.5(4) . . ?
C58 C55 C57 107.4(4) . . ?
C56 C55 C57 109.1(4) . . ?
C58 C55 C51 112.6(4) . . ?
C56 C55 C51 110.3(4) . . ?
C57 C55 C51 108.8(4) . . ?
C55 C56 H60 109.5 . . ?
C55 C56 H61 109.5 . . ?
H60 C56 H61 109.5 . . ?
C55 C56 H62 109.5 . . ?
H60 C56 H62 109.5 . . ?
H61 C56 H62 109.5 . . ?
C55 C57 H63 109.5 . . ?
C55 C57 H64 109.5 . . ?
H63 C57 H64 109.5 . . ?
C55 C57 H65 109.5 . . ?
H63 C57 H65 109.5 . . ?
H64 C57 H65 109.5 . . ?
C55 C58 H66 109.5 . . ?
C55 C58 H67 109.5 . . ?
H66 C58 H67 109.5 . . ?
C55 C58 H68 109.5 . . ?
H66 C58 H68 109.5 . . ?
H67 C58 H68 109.5 . . ?
C62 C59 C61 109.2(4) . . ?
C62 C59 C60 108.3(4) . . ?
C61 C59 C60 108.2(4) . . ?
C62 C59 C53 108.2(4) . . ?
C61 C59 C53 111.9(4) . . ?
C60 C59 C53 111.1(4) . . ?
C59 C60 H69 109.5 . . ?
C59 C60 H70 109.5 . . ?
H69 C60 H70 109.5 . . ?
C59 C60 H71 109.5 . . ?
H69 C60 H71 109.5 . . ?
H70 C60 H71 109.5 . . ?
C59 C61 H72 109.5 . . ?
C59 C61 H73 109.5 . . ?
H72 C61 H73 109.5 . . ?
C59 C61 H74 109.5 . . ?
H72 C61 H74 109.5 . . ?
H73 C61 H74 109.5 . . ?
C59 C62 H75 109.5 . . ?
C59 C62 H76 109.5 . . ?
H75 C62 H76 109.5 . . ?
C59 C62 H77 109.5 . . ?
H75 C62 H77 109.5 . . ?
H76 C62 H77 109.5 . . ?
C68 C63 C64 117.8(4) . . ?
C68 C63 C43 120.2(4) . . ?
C64 C63 C43 121.9(4) . . ?
C65 C64 C63 121.8(5) . . ?
C65 C64 H78 119.1 . . ?
C63 C64 H78 119.1 . . ?
C66 C65 C64 117.7(5) . . ?
C66 C65 C69 119.8(4) . . ?
C64 C65 C69 122.3(5) . . ?
C65 C66 C67 123.1(5) . . ?
C65 C66 H79 118.4 . . ?
C67 C66 H79 118.4 . . ?
C66 C67 C68 117.3(5) . . ?
C66 C67 C73 122.7(5) . . ?
C68 C67 C73 120.0(5) . . ?
C63 C68 C67 122.1(5) . . ?
C63 C68 H80 118.9 . . ?
C67 C68 H80 118.9 . . ?
C71 C69 C72 109.3(4) . . ?
C71 C69 C70 106.9(4) . . ?
C72 C69 C70 109.5(4) . . ?
C71 C69 C65 111.3(4) . . ?
C72 C69 C65 107.3(4) . . ?
C70 C69 C65 112.5(4) . . ?
C69 C70 H81 109.5 . . ?
C69 C70 H82 109.5 . . ?
H81 C70 H82 109.5 . . ?
C69 C70 H83 109.5 . . ?
H81 C70 H83 109.5 . . ?
H82 C70 H83 109.5 . . ?
C69 C71 H84 109.5 . . ?
C69 C71 H85 109.5 . . ?
H84 C71 H85 109.5 . . ?
C69 C71 H86 109.5 . . ?
H84 C71 H86 109.5 . . ?
H85 C71 H86 109.5 . . ?
C69 C72 H87 109.5 . . ?
C69 C72 H88 109.5 . . ?
H87 C72 H88 109.5 . . ?
C69 C72 H89 109.5 . . ?
H87 C72 H89 109.5 . . ?
H88 C72 H89 109.5 . . ?
C75 C73 C74 114.3(17) . . ?
C79 C73 C67 117.4(11) . . ?
C75 C73 C67 111.6(8) . . ?
C74 C73 C67 110.3(15) . . ?
C79 C73 C77 113(3) . . ?
C67 C73 C77 115(2) . . ?
C75 C73 C76 109.7(8) . . ?
C74 C73 C76 102.6(19) . . ?
C67 C73 C76 107.9(7) . . ?
C79 C73 C78 107.2(12) . . ?
C67 C73 C78 102.1(11) . . ?
C77 C73 C78 99(2) . . ?
C73 C74 H90 109.5 . . ?
C73 C74 H91 109.5 . . ?
H90 C74 H91 109.5 . . ?
C73 C74 H92 109.5 . . ?
H90 C74 H92 109.5 . . ?
H91 C74 H92 109.5 . . ?
C73 C75 H93 109.5 . . ?
C73 C75 H94 109.5 . . ?
H93 C75 H94 109.5 . . ?
C73 C75 H95 109.5 . . ?
H93 C75 H95 109.5 . . ?
H94 C75 H95 109.5 . . ?
C73 C76 H96 109.5 . . ?
C73 C76 H97 109.5 . . ?
H96 C76 H97 109.5 . . ?
C73 C76 H98 109.5 . . ?
H96 C76 H98 109.5 . . ?
H97 C76 H98 109.5 . . ?
C73 C77 H99 109.4 . . ?
C73 C77 H100 109.5 . . ?
H99 C77 H100 109.5 . . ?
C73 C77 H101 109.5 . . ?
H99 C77 H101 109.5 . . ?
H100 C77 H101 109.5 . . ?
C73 C78 H102 109.5 . . ?
C73 C78 H103 109.5 . . ?
H102 C78 H103 109.5 . . ?
C73 C78 H104 109.5 . . ?
H102 C78 H104 109.5 . . ?
H103 C78 H104 109.5 . . ?
C73 C79 H105 109.5 . . ?
C73 C79 H106 109.5 . . ?
H105 C79 H106 109.5 . . ?
C73 C79 H107 109.5 . . ?
H105 C79 H107 109.5 . . ?
H106 C79 H107 109.5 . . ?
C80 B1 C93 102.4(4) . . ?
C80 B1 C98 114.8(5) . . ?
C93 B1 C98 113.8(4) . . ?
C80 B1 C86 114.3(4) . . ?
C93 B1 C86 111.8(4) . . ?
C98 B1 C86 100.2(4) . . ?
C81 C80 C85 112.3(5) . . ?
C81 C80 B1 127.3(5) . . ?
C85 C80 B1 120.0(5) . . ?
F1 C81 C82 114.6(5) . . ?
F1 C81 C80 120.3(5) . . ?
C82 C81 C80 125.1(5) . . ?
F2 C82 C83 120.3(5) . . ?
F2 C82 C81 120.9(5) . . ?
C83 C82 C81 118.8(5) . . ?
F3 C83 C82 119.8(5) . . ?
F3 C83 C84 120.7(5) . . ?
C82 C83 C84 119.5(5) . . ?
F4 C84 C85 121.4(5) . . ?
F4 C84 C83 119.5(5) . . ?
C85 C84 C83 119.2(5) . . ?
C84 C85 F5 116.4(5) . . ?
C84 C85 C80 125.2(5) . . ?
F5 C85 C80 118.4(5) . . ?
C87 C86 C91 112.8(5) . . ?
C87 C86 B1 127.3(5) . . ?
C91 C86 B1 119.3(5) . . ?
F6 C87 C88 115.5(5) . . ?
F6 C87 C86 120.8(5) . . ?
C88 C87 C86 123.7(5) . . ?
F7 C88 C89 120.3(5) . . ?
F7 C88 C87 119.4(5) . . ?
C89 C88 C87 120.3(5) . . ?
F8 C89 C88 120.8(5) . . ?
F8 C89 C90 120.0(5) . . ?
C88 C89 C90 119.2(5) . . ?
F9 C90 C91 121.3(5) . . ?
F9 C90 C89 119.9(5) . . ?
C91 C90 C89 118.7(5) . . ?
F10 C91 C90 116.0(5) . . ?
F10 C91 C86 118.9(5) . . ?
C90 C91 C86 125.1(5) . . ?
F15 C92 C97 115.9(5) . . ?
F15 C92 C93 119.6(5) . . ?
C97 C92 C93 124.5(5) . . ?
C94 C93 C92 113.4(5) . . ?
C94 C93 B1 127.8(5) . . ?
C92 C93 B1 118.5(5) . . ?
F11 C94 C95 115.5(5) . . ?
F11 C94 C93 120.9(5) . . ?
C95 C94 C93 123.6(5) . . ?
F12 C95 C96 119.8(5) . . ?
F12 C95 C94 120.2(5) . . ?
C96 C95 C94 119.9(5) . . ?
F13 C96 C95 120.0(5) . . ?
F13 C96 C97 120.6(5) . . ?
C95 C96 C97 119.4(5) . . ?
F14 C97 C96 120.5(5) . . ?
F14 C97 C92 120.5(5) . . ?
C96 C97 C92 119.1(5) . . ?
C99 C98 C103 112.0(5) . . ?
C99 C98 B1 128.8(5) . . ?
C103 C98 B1 118.3(4) . . ?
F16 C99 C98 121.2(5) . . ?
F16 C99 C100 114.3(5) . . ?
C98 C99 C100 124.4(5) . . ?
F17 C100 C101 119.7(5) . . ?
F17 C100 C99 120.4(5) . . ?
C101 C100 C99 119.9(5) . . ?
F18 C101 C100 120.9(5) . . ?
F18 C101 C102 119.8(5) . . ?
C100 C101 C102 119.3(5) . . ?
F19 C102 C101 120.8(5) . . ?
F19 C102 C103 120.5(5) . . ?
C101 C102 C103 118.7(5) . . ?
F20 C103 C102 115.7(5) . . ?
F20 C103 C98 118.6(4) . . ?
C102 C103 C98 125.7(5) . . ?

loop_
_geom_bond_atom_site_label_1
_geom_bond_atom_site_label_2
_geom_bond_distance
_geom_bond_site_symmetry_2
_geom_bond_publ_flag
Al1 C39 1.905(5) . ?
Al1 C1 1.920(5) . ?
Al1 Fe2 2.6196(17) . ?
Al1 Fe1 2.6283(18) . ?
Fe1 C10 2.047(5) . ?
Fe1 C9 2.052(5) . ?
Fe1 C5 2.058(5) . ?
Fe1 C1 2.060(5) . ?
Fe1 C8 2.066(5) . ?
Fe1 C3 2.072(5) . ?
Fe1 C4 2.072(5) . ?
Fe1 C2 2.072(5) . ?
Fe1 C7 2.074(5) . ?
Fe1 C6 2.075(5) . ?
Fe2 C47 2.056(5) . ?
Fe2 C48 2.057(5) . ?
Fe2 C42 2.058(5) . ?
Fe2 C46 2.062(5) . ?
Fe2 C41 2.070(5) . ?
Fe2 C43 2.071(5) . ?
Fe2 C45 2.072(5) . ?
Fe2 C39 2.074(5) . ?
Fe2 C40 2.080(5) . ?
Fe2 C44 2.081(5) . ?
C1 C2 1.452(7) . ?
C1 C5 1.470(7) . ?
C2 C3 1.412(7) . ?
C2 C11 1.488(7) . ?
C3 C4 1.416(6) . ?
C3 H1 0.9500 . ?
C4 C5 1.426(7) . ?
C4 H2 0.9500 . ?
C5 C25 1.486(7) . ?
C6 C7 1.432(7) . ?
C6 C10 1.435(7) . ?
C6 H3 0.9500 . ?
C7 C8 1.409(7) . ?
C7 H4 0.9500 . ?
C8 C9 1.425(7) . ?
C8 H5 0.9500 . ?
C9 C10 1.408(7) . ?
C9 H6 0.9500 . ?
C10 H7 0.9500 . ?
C11 C16 1.388(7) . ?
C11 C12 1.402(7) . ?
C12 C13 1.397(7) . ?
C12 H8 0.9500 . ?
C13 C14 1.406(7) . ?
C13 C17 1.531(7) . ?
C14 C15 1.382(7) . ?
C14 H9 0.9500 . ?
C15 C16 1.393(7) . ?
C15 C21 1.549(7) . ?
C16 H10 0.9500 . ?
C17 C19 1.528(7) . ?
C17 C20 1.543(7) . ?
C17 C18 1.546(7) . ?
C18 H11 0.9800 . ?
C18 H12 0.9800 . ?
C18 H13 0.9800 . ?
C19 H14 0.9800 . ?
C19 H15 0.9800 . ?
C19 H16 0.9800 . ?
C20 H17 0.9800 . ?
C20 H18 0.9800 . ?
C20 H19 0.9800 . ?
C21 C24 1.523(7) . ?
C21 C23 1.539(8) . ?
C21 C22 1.548(7) . ?
C22 H20 0.9800 . ?
C22 H21 0.9800 . ?
C22 H22 0.9800 . ?
C23 H23 0.9800 . ?
C23 H24 0.9800 . ?
C23 H25 0.9800 . ?
C24 H26 0.9800 . ?
C24 H27 0.9800 . ?
C24 H28 0.9800 . ?
C25 C30 1.390(6) . ?
C25 C26 1.399(7) . ?
C26 C27 1.390(7) . ?
C26 H29 0.9500 . ?
C27 C28 1.406(7) . ?
C27 C31 1.527(7) . ?
C28 C29 1.394(7) . ?
C28 H30 0.9500 . ?
C29 C30 1.392(7) . ?
C29 C35 1.536(7) . ?
C30 H31 0.9500 . ?
C31 C34 1.537(7) . ?
C31 C32 1.539(7) . ?
C31 C33 1.547(6) . ?
C32 H32 0.9800 . ?
C32 H33 0.9800 . ?
C32 H34 0.9800 . ?
C33 H35 0.9800 . ?
C33 H36 0.9800 . ?
C33 H37 0.9800 . ?
C34 H38 0.9800 . ?
C34 H39 0.9800 . ?
C34 H40 0.9800 . ?
C35 C37 1.536(7) . ?
C35 C36 1.538(7) . ?
C35 C38 1.543(7) . ?
C36 H41 0.9800 . ?
C36 H42 0.9800 . ?
C36 H43 0.9800 . ?
C37 H44 0.9800 . ?
C37 H45 0.9800 . ?
C37 H46 0.9800 . ?
C38 H47 0.9800 . ?
C38 H48 0.9800 . ?
C38 H49 0.9800 . ?
C39 C40 1.454(6) . ?
C39 C43 1.474(7) . ?
C40 C41 1.415(7) . ?
C40 C49 1.485(6) . ?
C41 C42 1.413(6) . ?
C41 H50 0.9500 . ?
C42 C43 1.431(7) . ?
C42 H51 0.9500 . ?
C43 C63 1.491(6) . ?
C44 C48 1.430(7) . ?
C44 C45 1.434(7) . ?
C44 H52 0.9500 . ?
C45 C46 1.409(7) . ?
C45 H53 0.9500 . ?
C46 C47 1.422(7) . ?
C46 H54 0.9500 . ?
C47 C48 1.425(7) . ?
C47 H55 0.9500 . ?
C48 H56 0.9500 . ?
C49 C50 1.393(6) . ?
C49 C54 1.405(6) . ?
C50 C51 1.390(6) . ?
C50 H57 0.9500 . ?
C51 C52 1.389(6) . ?
C51 C55 1.549(6) . ?
C52 C53 1.402(6) . ?
C52 H58 0.9500 . ?
C53 C54 1.380(6) . ?
C53 C59 1.546(7) . ?
C54 H59 0.9500 . ?
C55 C58 1.535(7) . ?
C55 C56 1.536(7) . ?
C55 C57 1.537(7) . ?
C56 H60 0.9800 . ?
C56 H61 0.9800 . ?
C56 H62 0.9800 . ?
C57 H63 0.9800 . ?
C57 H64 0.9800 . ?
C57 H65 0.9800 . ?
C58 H66 0.9800 . ?
C58 H67 0.9800 . ?
C58 H68 0.9800 . ?
C59 C62 1.528(7) . ?
C59 C61 1.533(7) . ?
C59 C60 1.543(7) . ?
C60 H69 0.9800 . ?
C60 H70 0.9800 . ?
C60 H71 0.9800 . ?
C61 H72 0.9800 . ?
C61 H73 0.9800 . ?
C61 H74 0.9800 . ?
C62 H75 0.9800 . ?
C62 H76 0.9800 . ?
C62 H77 0.9800 . ?
C63 C68 1.394(7) . ?
C63 C64 1.406(7) . ?
C64 C65 1.391(6) . ?
C64 H78 0.9500 . ?
C65 C66 1.385(7) . ?
C65 C69 1.542(7) . ?
C66 C67 1.393(7) . ?
C66 H79 0.9500 . ?
C67 C68 1.398(7) . ?
C67 C73 1.533(7) . ?
C68 H80 0.9500 . ?
C69 C71 1.532(7) . ?
C69 C72 1.533(7) . ?
C69 C70 1.537(7) . ?
C70 H81 0.9800 . ?
C70 H82 0.9800 . ?
C70 H83 0.9800 . ?
C71 H84 0.9800 . ?
C71 H85 0.9800 . ?
C71 H86 0.9800 . ?
C72 H87 0.9800 . ?
C72 H88 0.9800 . ?
C72 H89 0.9800 . ?
C73 C79 1.45(3) . ?
C73 C75 1.47(2) . ?
C73 C74 1.54(5) . ?
C73 C77 1.56(7) . ?
C73 C76 1.60(2) . ?
C73 C78 1.66(3) . ?
C74 H90 0.9800 . ?
C74 H91 0.9800 . ?
C74 H92 0.9800 . ?
C75 H93 0.9800 . ?
C75 H94 0.9800 . ?
C75 H95 0.9800 . ?
C76 H96 0.9800 . ?
C76 H97 0.9800 . ?
C76 H98 0.9800 . ?
C77 H99 0.9800 . ?
C77 H100 0.9800 . ?
C77 H101 0.9800 . ?
C78 H102 0.9800 . ?
C78 H103 0.9800 . ?
C78 H104 0.9800 . ?
C79 H105 0.9800 . ?
C79 H106 0.9800 . ?
C79 H107 0.9800 . ?
B1 C80 1.643(8) . ?
B1 C93 1.655(8) . ?
B1 C98 1.657(7) . ?
B1 C86 1.658(7) . ?
C80 C81 1.383(7) . ?
C80 C85 1.405(7) . ?
C81 F1 1.367(6) . ?
C81 C82 1.380(7) . ?
C82 F2 1.347(6) . ?
C82 C83 1.374(8) . ?
C83 F3 1.358(6) . ?
C83 C84 1.374(8) . ?
C84 F4 1.354(6) . ?
C84 C85 1.358(7) . ?
C85 F5 1.365(6) . ?
C86 C87 1.389(7) . ?
C86 C91 1.399(7) . ?
C87 F6 1.362(6) . ?
C87 C88 1.387(7) . ?
C88 F7 1.361(6) . ?
C88 C89 1.362(7) . ?
C89 F8 1.355(5) . ?
C89 C90 1.381(7) . ?
C90 F9 1.343(6) . ?
C90 C91 1.376(7) . ?
C91 F10 1.360(5) . ?
C92 F15 1.354(6) . ?
C92 C97 1.382(7) . ?
C92 C93 1.393(7) . ?
C93 C94 1.388(7) . ?
C94 F11 1.356(6) . ?
C94 C95 1.385(7) . ?
C95 F12 1.354(6) . ?
C95 C96 1.368(7) . ?
C96 F13 1.359(6) . ?
C96 C97 1.369(8) . ?
C97 F14 1.353(6) . ?
C98 C99 1.383(7) . ?
C98 C103 1.397(7) . ?
C99 F16 1.362(6) . ?
C99 C100 1.392(7) . ?
C100 F17 1.353(6) . ?
C100 C101 1.361(7) . ?
C101 F18 1.357(6) . ?
C101 C102 1.368(7) . ?
C102 F19 1.355(6) . ?
C102 C103 1.379(7) . ?
C103 F20 1.371(6) . ?

loop_
_geom_torsion_atom_site_label_1
_geom_torsion_atom_site_label_2
_geom_torsion_atom_site_label_3
_geom_torsion_atom_site_label_4
_geom_torsion
_geom_torsion_site_symmetry_1
_geom_torsion_site_symmetry_2
_geom_torsion_site_symmetry_3
_geom_torsion_site_symmetry_4
_geom_torsion_publ_flag
C5 C1 C2 C3 1.3(5) . . . . ?
Al1 C1 C2 C3 -129.2(4) . . . . ?
Fe1 C1 C2 C3 -58.7(3) . . . . ?
C5 C1 C2 C11 179.5(4) . . . . ?
Al1 C1 C2 C11 49.0(6) . . . . ?
Fe1 C1 C2 C11 119.6(5) . . . . ?
C5 C1 C2 Fe1 59.9(3) . . . . ?
Al1 C1 C2 Fe1 -70.6(3) . . . . ?
C1 C2 C3 C4 -1.9(5) . . . . ?
C11 C2 C3 C4 179.8(4) . . . . ?
Fe1 C2 C3 C4 -59.9(3) . . . . ?
C1 C2 C3 Fe1 58.0(3) . . . . ?
C11 C2 C3 Fe1 -120.3(5) . . . . ?
C2 C3 C4 C5 1.8(5) . . . . ?
Fe1 C3 C4 C5 -58.2(3) . . . . ?
C2 C3 C4 Fe1 59.9(3) . . . . ?
C3 C4 C5 C1 -1.0(5) . . . . ?
Fe1 C4 C5 C1 -59.6(3) . . . . ?
C3 C4 C5 C25 175.1(4) . . . . ?
Fe1 C4 C5 C25 116.5(5) . . . . ?
C3 C4 C5 Fe1 58.6(3) . . . . ?
C2 C1 C5 C4 -0.2(5) . . . . ?
Al1 C1 C5 C4 130.3(4) . . . . ?
Fe1 C1 C5 C4 60.3(3) . . . . ?
C2 C1 C5 C25 -176.0(5) . . . . ?
Al1 C1 C5 C25 -45.5(6) . . . . ?
Fe1 C1 C5 C25 -115.5(5) . . . . ?
C2 C1 C5 Fe1 -60.5(3) . . . . ?
Al1 C1 C5 Fe1 70.0(3) . . . . ?
C10 C6 C7 C8 0.8(6) . . . . ?
Fe1 C6 C7 C8 59.4(3) . . . . ?
C10 C6 C7 Fe1 -58.6(3) . . . . ?
C6 C7 C8 C9 -0.2(6) . . . . ?
Fe1 C7 C8 C9 59.2(3) . . . . ?
C6 C7 C8 Fe1 -59.4(3) . . . . ?
C7 C8 C9 C10 -0.4(6) . . . . ?
Fe1 C8 C9 C10 59.5(4) . . . . ?
C7 C8 C9 Fe1 -59.9(3) . . . . ?
C8 C9 C10 C6 0.9(6) . . . . ?
Fe1 C9 C10 C6 60.8(3) . . . . ?
C8 C9 C10 Fe1 -59.9(3) . . . . ?
C7 C6 C10 C9 -1.0(6) . . . . ?
Fe1 C6 C10 C9 -60.4(4) . . . . ?
C7 C6 C10 Fe1 59.4(3) . . . . ?
C3 C2 C11 C16 43.3(7) . . . . ?
C1 C2 C11 C16 -134.8(5) . . . . ?
Fe1 C2 C11 C16 -45.5(6) . . . . ?
C3 C2 C11 C12 -136.0(5) . . . . ?
C1 C2 C11 C12 46.0(7) . . . . ?
Fe1 C2 C11 C12 135.2(4) . . . . ?
C16 C11 C12 C13 -1.2(7) . . . . ?
C2 C11 C12 C13 178.0(5) . . . . ?
C11 C12 C13 C14 1.8(7) . . . . ?
C11 C12 C13 C17 -175.4(5) . . . . ?
C12 C13 C14 C15 -0.7(8) . . . . ?
C17 C13 C14 C15 176.5(5) . . . . ?
C13 C14 C15 C16 -0.8(8) . . . . ?
C13 C14 C15 C21 178.2(5) . . . . ?
C12 C11 C16 C15 -0.4(7) . . . . ?
C2 C11 C16 C15 -179.7(5) . . . . ?
C14 C15 C16 C11 1.4(7) . . . . ?
C21 C15 C16 C11 -177.7(5) . . . . ?
C12 C13 C17 C19 -12.9(7) . . . . ?
C14 C13 C17 C19 170.0(5) . . . . ?
C12 C13 C17 C20 106.0(5) . . . . ?
C14 C13 C17 C20 -71.1(6) . . . . ?
C12 C13 C17 C18 -134.2(5) . . . . ?
C14 C13 C17 C18 48.7(7) . . . . ?
C14 C15 C21 C24 0.8(8) . . . . ?
C16 C15 C21 C24 179.8(5) . . . . ?
C14 C15 C21 C23 121.3(6) . . . . ?
C16 C15 C21 C23 -59.6(6) . . . . ?
C14 C15 C21 C22 -119.3(6) . . . . ?
C16 C15 C21 C22 59.7(7) . . . . ?
C4 C5 C25 C30 -10.9(7) . . . . ?
C1 C5 C25 C30 164.3(5) . . . . ?
Fe1 C5 C25 C30 76.1(5) . . . . ?
C4 C5 C25 C26 169.7(5) . . . . ?
C1 C5 C25 C26 -15.1(8) . . . . ?
Fe1 C5 C25 C26 -103.3(5) . . . . ?
C30 C25 C26 C27 -1.2(7) . . . . ?
C5 C25 C26 C27 178.2(4) . . . . ?
C25 C26 C27 C28 -0.2(7) . . . . ?
C25 C26 C27 C31 -178.6(4) . . . . ?
C26 C27 C28 C29 1.5(7) . . . . ?
C31 C27 C28 C29 -180.0(4) . . . . ?
C27 C28 C29 C30 -1.3(7) . . . . ?
C27 C28 C29 C35 177.9(4) . . . . ?
C26 C25 C30 C29 1.4(7) . . . . ?
C5 C25 C30 C29 -178.0(4) . . . . ?
C28 C29 C30 C25 -0.2(7) . . . . ?
C35 C29 C30 C25 -179.4(4) . . . . ?
C26 C27 C31 C34 -12.6(6) . . . . ?
C28 C27 C31 C34 168.9(4) . . . . ?
C26 C27 C31 C32 108.2(5) . . . . ?
C28 C27 C31 C32 -70.2(5) . . . . ?
C26 C27 C31 C33 -133.3(5) . . . . ?
C28 C27 C31 C33 48.3(6) . . . . ?
C30 C29 C35 C37 -53.3(6) . . . . ?
C28 C29 C35 C37 127.5(5) . . . . ?
C30 C29 C35 C36 64.9(6) . . . . ?
C28 C29 C35 C36 -114.2(5) . . . . ?
C30 C29 C35 C38 -174.7(4) . . . . ?
C28 C29 C35 C38 6.1(6) . . . . ?
C43 C39 C40 C41 1.6(5) . . . . ?
Al1 C39 C40 C41 -128.1(4) . . . . ?
Fe2 C39 C40 C41 -58.5(3) . . . . ?
C43 C39 C40 C49 -179.2(5) . . . . ?
Al1 C39 C40 C49 51.2(6) . . . . ?
Fe2 C39 C40 C49 120.7(5) . . . . ?
C43 C39 C40 Fe2 60.1(3) . . . . ?
Al1 C39 C40 Fe2 -69.6(3) . . . . ?
C39 C40 C41 C42 -0.8(6) . . . . ?
C49 C40 C41 C42 179.9(4) . . . . ?
Fe2 C40 C41 C42 -59.1(3) . . . . ?
C39 C40 C41 Fe2 58.2(3) . . . . ?
C49 C40 C41 Fe2 -121.0(5) . . . . ?
C40 C41 C42 C43 -0.3(6) . . . . ?
Fe2 C41 C42 C43 -60.0(3) . . . . ?
C40 C41 C42 Fe2 59.7(4) . . . . ?
C41 C42 C43 C39 1.3(6) . . . . ?
Fe2 C42 C43 C39 -58.8(3) . . . . ?
C41 C42 C43 C63 177.8(4) . . . . ?
Fe2 C42 C43 C63 117.7(5) . . . . ?
C41 C42 C43 Fe2 60.1(3) . . . . ?
C40 C39 C43 C42 -1.8(5) . . . . ?
Al1 C39 C43 C42 128.8(4) . . . . ?
Fe2 C39 C43 C42 58.8(3) . . . . ?
C40 C39 C43 C63 -178.0(5) . . . . ?
Al1 C39 C43 C63 -47.4(6) . . . . ?
Fe2 C39 C43 C63 -117.5(5) . . . . ?
C40 C39 C43 Fe2 -60.5(3) . . . . ?
Al1 C39 C43 Fe2 70.1(3) . . . . ?
C48 C44 C45 C46 0.4(6) . . . . ?
Fe2 C44 C45 C46 59.3(4) . . . . ?
C48 C44 C45 Fe2 -58.9(4) . . . . ?
C44 C45 C46 C47 -0.1(6) . . . . ?
Fe2 C45 C46 C47 59.5(4) . . . . ?
C44 C45 C46 Fe2 -59.6(4) . . . . ?
C45 C46 C47 C48 -0.3(6) . . . . ?
Fe2 C46 C47 C48 59.8(4) . . . . ?
C45 C46 C47 Fe2 -60.1(4) . . . . ?
C46 C47 C48 C44 0.5(6) . . . . ?
Fe2 C47 C48 C44 60.4(4) . . . . ?
C46 C47 C48 Fe2 -59.9(4) . . . . ?
C45 C44 C48 C47 -0.6(6) . . . . ?
Fe2 C44 C48 C47 -59.8(4) . . . . ?
C45 C44 C48 Fe2 59.2(4) . . . . ?
C41 C40 C49 C50 -132.8(5) . . . . ?
C39 C40 C49 C50 48.1(8) . . . . ?
Fe2 C40 C49 C50 139.1(4) . . . . ?
C41 C40 C49 C54 43.9(7) . . . . ?
C39 C40 C49 C54 -135.2(5) . . . . ?
Fe2 C40 C49 C54 -44.2(6) . . . . ?
C54 C49 C50 C51 -1.6(7) . . . . ?
C40 C49 C50 C51 175.1(5) . . . . ?
C49 C50 C51 C52 3.3(7) . . . . ?
C49 C50 C51 C55 -173.4(5) . . . . ?
C50 C51 C52 C53 -1.9(8) . . . . ?
C55 C51 C52 C53 174.9(5) . . . . ?
C51 C52 C53 C54 -1.3(7) . . . . ?
C51 C52 C53 C59 174.8(5) . . . . ?
C52 C53 C54 C49 3.2(7) . . . . ?
C59 C53 C54 C49 -173.0(4) . . . . ?
C50 C49 C54 C53 -1.8(7) . . . . ?
C40 C49 C54 C53 -178.6(5) . . . . ?
C52 C51 C55 C58 6.2(7) . . . . ?
C50 C51 C55 C58 -177.0(5) . . . . ?
C52 C51 C55 C56 127.6(5) . . . . ?
C50 C51 C55 C56 -55.7(6) . . . . ?
C52 C51 C55 C57 -112.7(5) . . . . ?
C50 C51 C55 C57 64.0(6) . . . . ?
C54 C53 C59 C62 79.5(6) . . . . ?
C52 C53 C59 C62 -96.6(6) . . . . ?
C54 C53 C59 C61 -160.2(5) . . . . ?
C52 C53 C59 C61 23.7(7) . . . . ?
C54 C53 C59 C60 -39.3(6) . . . . ?
C52 C53 C59 C60 144.7(5) . . . . ?
C42 C43 C63 C68 -5.9(7) . . . . ?
C39 C43 C63 C68 169.9(5) . . . . ?
Fe2 C43 C63 C68 80.0(6) . . . . ?
C42 C43 C63 C64 171.6(5) . . . . ?
C39 C43 C63 C64 -12.7(8) . . . . ?
Fe2 C43 C63 C64 -102.5(5) . . . . ?
C68 C63 C64 C65 0.6(7) . . . . ?
C43 C63 C64 C65 -176.9(5) . . . . ?
C63 C64 C65 C66 -0.3(8) . . . . ?
C63 C64 C65 C69 175.4(5) . . . . ?
C64 C65 C66 C67 -0.9(8) . . . . ?
C69 C65 C66 C67 -176.7(5) . . . . ?
C65 C66 C67 C68 1.7(8) . . . . ?
C65 C66 C67 C73 178.6(5) . . . . ?
C64 C63 C68 C67 0.4(8) . . . . ?
C43 C63 C68 C67 177.9(5) . . . . ?
C66 C67 C68 C63 -1.5(8) . . . . ?
C73 C67 C68 C63 -178.4(5) . . . . ?
C66 C65 C69 C71 -45.5(7) . . . . ?
C64 C65 C69 C71 138.9(5) . . . . ?
C66 C65 C69 C72 74.0(6) . . . . ?
C64 C65 C69 C72 -101.5(6) . . . . ?
C66 C65 C69 C70 -165.4(5) . . . . ?
C64 C65 C69 C70 19.0(7) . . . . ?
C66 C67 C73 C79 154.8(15) . . . . ?
C68 C67 C73 C79 -28.4(16) . . . . ?
C66 C67 C73 C75 -104.7(11) . . . . ?
C68 C67 C73 C75 72.1(11) . . . . ?
C66 C67 C73 C74 23.5(19) . . . . ?
C68 C67 C73 C74 -159.8(18) . . . . ?
C66 C67 C73 C77 18(3) . . . . ?
C68 C67 C73 C77 -165(3) . . . . ?
C66 C67 C73 C76 134.8(10) . . . . ?
C68 C67 C73 C76 -48.4(10) . . . . ?
C66 C67 C73 C78 -88.3(12) . . . . ?
C68 C67 C73 C78 88.4(12) . . . . ?
C93 B1 C80 C81 -107.9(6) . . . . ?
C98 B1 C80 C81 16.0(7) . . . . ?
C86 B1 C80 C81 131.0(5) . . . . ?
C93 B1 C80 C85 63.9(6) . . . . ?
C98 B1 C80 C85 -172.2(5) . . . . ?
C86 B1 C80 C85 -57.2(6) . . . . ?
C85 C80 C81 F1 -178.8(4) . . . . ?
B1 C80 C81 F1 -6.5(8) . . . . ?
C85 C80 C81 C82 0.9(8) . . . . ?
B1 C80 C81 C82 173.2(5) . . . . ?
F1 C81 C82 F2 -0.9(8) . . . . ?
C80 C81 C82 F2 179.4(5) . . . . ?
F1 C81 C82 C83 179.1(5) . . . . ?
C80 C81 C82 C83 -0.6(9) . . . . ?
F2 C82 C83 F3 0.5(8) . . . . ?
C81 C82 C83 F3 -179.5(5) . . . . ?
F2 C82 C83 C84 -179.9(5) . . . . ?
C81 C82 C83 C84 0.1(8) . . . . ?
F3 C83 C84 F4 0.3(8) . . . . ?
C82 C83 C84 F4 -179.4(5) . . . . ?
F3 C83 C84 C85 179.6(5) . . . . ?
C82 C83 C84 C85 0.0(8) . . . . ?
F4 C84 C85 F5 -0.4(8) . . . . ?
C83 C84 C85 F5 -179.8(5) . . . . ?
F4 C84 C85 C80 179.7(5) . . . . ?
C83 C84 C85 C80 0.3(9) . . . . ?
C81 C80 C85 C84 -0.7(8) . . . . ?
B1 C80 C85 C84 -173.7(5) . . . . ?
C81 C80 C85 F5 179.4(4) . . . . ?
B1 C80 C85 F5 6.4(7) . . . . ?
C80 B1 C86 C87 -17.0(7) . . . . ?
C93 B1 C86 C87 -132.7(5) . . . . ?
C98 B1 C86 C87 106.3(6) . . . . ?
C80 B1 C86 C91 172.8(4) . . . . ?
C93 B1 C86 C91 57.1(6) . . . . ?
C98 B1 C86 C91 -63.9(6) . . . . ?
C91 C86 C87 F6 178.3(4) . . . . ?
B1 C86 C87 F6 7.6(7) . . . . ?
C91 C86 C87 C88 -1.0(7) . . . . ?
B1 C86 C87 C88 -171.8(5) . . . . ?
F6 C87 C88 F7 1.1(7) . . . . ?
C86 C87 C88 F7 -179.5(4) . . . . ?
F6 C87 C88 C89 179.2(4) . . . . ?
C86 C87 C88 C89 -1.4(8) . . . . ?
F7 C88 C89 F8 0.7(7) . . . . ?
C87 C88 C89 F8 -177.3(4) . . . . ?
F7 C88 C89 C90 179.6(4) . . . . ?
C87 C88 C89 C90 1.6(8) . . . . ?
F8 C89 C90 F9 -1.5(7) . . . . ?
C88 C89 C90 F9 179.6(5) . . . . ?
F8 C89 C90 C91 179.7(4) . . . . ?
C88 C89 C90 C91 0.8(8) . . . . ?
F9 C90 C91 F10 -1.8(7) . . . . ?
C89 C90 C91 F10 177.0(4) . . . . ?
F9 C90 C91 C86 177.7(5) . . . . ?
C89 C90 C91 C86 -3.6(8) . . . . ?
C87 C86 C91 F10 -177.0(4) . . . . ?
B1 C86 C91 F10 -5.4(7) . . . . ?
C87 C86 C91 C90 3.6(7) . . . . ?
B1 C86 C91 C90 175.1(5) . . . . ?
F15 C92 C93 C94 176.7(4) . . . . ?
C97 C92 C93 C94 -3.1(8) . . . . ?
F15 C92 C93 B1 2.0(7) . . . . ?
C97 C92 C93 B1 -177.8(5) . . . . ?
C80 B1 C93 C94 -104.6(6) . . . . ?
C98 B1 C93 C94 130.9(5) . . . . ?
C86 B1 C93 C94 18.2(7) . . . . ?
C80 B1 C93 C92 69.2(6) . . . . ?
C98 B1 C93 C92 -55.2(6) . . . . ?
C86 B1 C93 C92 -167.9(5) . . . . ?
C92 C93 C94 F11 -177.0(5) . . . . ?
B1 C93 C94 F11 -2.9(8) . . . . ?
C92 C93 C94 C95 2.0(8) . . . . ?
B1 C93 C94 C95 176.1(5) . . . . ?
F11 C94 C95 F12 -0.8(8) . . . . ?
C93 C94 C95 F12 -179.9(5) . . . . ?
F11 C94 C95 C96 179.0(5) . . . . ?
C93 C94 C95 C96 -0.1(9) . . . . ?
F12 C95 C96 F13 -1.7(8) . . . . ?
C94 C95 C96 F13 178.5(5) . . . . ?
F12 C95 C96 C97 178.8(5) . . . . ?
C94 C95 C96 C97 -1.0(9) . . . . ?
F13 C96 C97 F14 0.6(8) . . . . ?
C95 C96 C97 F14 -179.9(5) . . . . ?
F13 C96 C97 C92 -179.5(5) . . . . ?
C95 C96 C97 C92 0.0(9) . . . . ?
F15 C92 C97 F14 2.3(7) . . . . ?
C93 C92 C97 F14 -177.8(5) . . . . ?
F15 C92 C97 C96 -177.6(5) . . . . ?
C93 C92 C97 C96 2.2(9) . . . . ?
C80 B1 C98 C99 -130.5(6) . . . . ?
C93 B1 C98 C99 -13.0(8) . . . . ?
C86 B1 C98 C99 106.5(6) . . . . ?
C80 B1 C98 C103 61.0(6) . . . . ?
C93 B1 C98 C103 178.5(5) . . . . ?
C86 B1 C98 C103 -62.0(6) . . . . ?
C103 C98 C99 F16 177.3(5) . . . . ?
B1 C98 C99 F16 8.2(8) . . . . ?
C103 C98 C99 C100 -1.4(8) . . . . ?
B1 C98 C99 C100 -170.5(5) . . . . ?
F16 C99 C100 F17 2.8(7) . . . . ?
C98 C99 C100 F17 -178.5(5) . . . . ?
F16 C99 C100 C101 -176.8(5) . . . . ?
C98 C99 C100 C101 2.0(9) . . . . ?
F17 C100 C101 F18 0.2(8) . . . . ?
C99 C100 C101 F18 179.8(5) . . . . ?
F17 C100 C101 C102 179.2(5) . . . . ?
C99 C100 C101 C102 -1.2(9) . . . . ?
F18 C101 C102 F19 -0.3(8) . . . . ?
C100 C101 C102 F19 -179.4(5) . . . . ?
F18 C101 C102 C103 179.1(5) . . . . ?
C100 C101 C102 C103 0.1(9) . . . . ?
F19 C102 C103 F20 -0.1(7) . . . . ?
C101 C102 C103 F20 -179.6(5) . . . . ?
F19 C102 C103 C98 179.9(5) . . . . ?
C101 C102 C103 C98 0.5(9) . . . . ?
C99 C98 C103 F20 -179.8(5) . . . . ?
B1 C98 C103 F20 -9.4(7) . . . . ?
C99 C98 C103 C102 0.2(8) . . . . ?
B1 C98 C103 C102 170.6(5) . . . . ?
